data_4119561
loop_
_publ_author_name
'Yoshinao Shinozaki'
'Gary Richards'
'Keizo Ogawa'
'Akihito Yamano'
'Kazuaki Ohara'
'Kentaro Yamaguchi'
'Shin-ichiro Kawano'
'Kentaro Tanaka'
'Yasuyuki Araki'
'Takehiko Wada'
'Joe Otsuki'

_publ_section_title
;
 Double Helices of a Pyridine-Appended Zinc Chlorophyll Derivative
;
_journal_name_full 'Journal of the American Chemical Society'
_journal_page_first 5262
_journal_page_last 5265
_journal_paper_doi 10.1021/ja400493e
_journal_volume 135
_journal_year 2013
_chemical_absolute_configuration 'CHOOSE rm ad rmad syn or unk'
_chemical_formula_moiety 'C39 H37 N5 O3 Zn'
_chemical_formula_sum 'C39 H37 N5 O3 Zn'
_chemical_formula_weight 689.13
_space_group_IT_number 145
_symmetry_cell_setting trigonal
_symmetry_Int_Tables_number 145
_symmetry_space_group_name_Hall 'P 32'
_symmetry_space_group_name_H-M 'P 32'
_atom_sites_solution_hydrogens geom
_atom_sites_solution_primary direct
_atom_sites_solution_secondary difmap
_cell_angle_alpha 90.0000
_cell_angle_beta 90.0000
_cell_angle_gamma 120.0000
_cell_formula_units_Z 6
_cell_length_a 20.097(3)
_cell_length_b 20.097(3)
_cell_length_c 14.3196(19)
_cell_measurement_reflns_used 8311
_cell_measurement_temperature 273
_cell_measurement_theta_max 26.02
_cell_measurement_theta_min 1.84
_cell_volume 5008.7(12)
_computing_cell_refinement 'CrystalClear-SM Expert 2.0 r4'
_computing_data_collection 'CrystalClear-SM Expert 2.0 r4 (Rigaku, 2009)'
_computing_data_reduction 'CrystalClear-SM Expert 2.0 r4'
_computing_molecular_graphics 'CrystalStructure 4.0'
_computing_publication_material 'CrystalStructure 4.0 (Rigaku, 2011)'
_computing_structure_refinement 'SHELXL97 (Sheldrick, 2008)'
_computing_structure_solution 'Il Milione (Burla, et al., 2007)'
_diffrn_ambient_temperature 273
_diffrn_detector_area_resol_mean 10.000
_diffrn_measured_fraction_theta_full 0.974
_diffrn_measured_fraction_theta_max 0.974
_diffrn_measurement_device_type 'Rigaku Saturn724+'
_diffrn_measurement_method \w
_diffrn_radiation_type 'Mo K\a'
_diffrn_radiation_wavelength 0.71075
_diffrn_reflns_limit_h_max 10
_diffrn_reflns_limit_h_min -23
_diffrn_reflns_limit_k_max 24
_diffrn_reflns_limit_k_min -15
_diffrn_reflns_limit_l_max 17
_diffrn_reflns_limit_l_min -14
_diffrn_reflns_number 10712
_diffrn_reflns_theta_full 25.49
_diffrn_reflns_theta_max 25.49
_diffrn_reflns_theta_min 3.08
_diffrn_standards_number 0
_exptl_absorpt_coefficient_mu 0.782
_exptl_absorpt_correction_T_max 0.962
_exptl_absorpt_correction_T_min 0.413
_exptl_absorpt_correction_type multi-scan
_exptl_absorpt_process_details 'REQAB (Rigaku, 1998)'
_exptl_crystal_colour brown
_exptl_crystal_density_diffrn 1.371
_exptl_crystal_description platelike
_exptl_crystal_F_000 2160.00
_exptl_crystal_size_max 0.150
_exptl_crystal_size_mid 0.100
_exptl_crystal_size_min 0.050
_refine_diff_density_max 0.65
_refine_diff_density_min -0.58
_refine_ls_abs_structure_details 'Flack, H. D. (1983), Acta Cryst. A39, 876-881.  2086 Friedel Pairs'
_refine_ls_abs_structure_Flack -0.02(6)
_refine_ls_extinction_method none
_refine_ls_goodness_of_fit_ref 1.102
_refine_ls_hydrogen_treatment constr
_refine_ls_number_parameters 843
_refine_ls_number_reflns 8134
_refine_ls_number_restraints 70
_refine_ls_R_factor_gt 0.0727
_refine_ls_shift/su_max 0.001
_refine_ls_structure_factor_coef Fsqd
_refine_ls_weighting_details 'w = 1/[\s^2^(Fo^2^)+(0.1292P)^2^+0.7107P] where P=(Fo^2^+2Fc^2^)/3'
_refine_ls_weighting_scheme calc
_refine_ls_wR_factor_ref 0.2120
_reflns_number_gt 7180
_reflns_number_total 8134
_reflns_threshold_expression F^2^>2.0\s(F^2^)
_cod_data_source_file ja400493e_si_001.cif
_cod_data_source_block Zn_PyMPPa
_cod_database_code 4119561

loop_
_symmetry_equiv_pos_site_id
_symmetry_equiv_pos_as_xyz
1 +X,+Y,+Z
2 -Y,+X-Y,2/3+Z
3 -X+Y,-X,1/3+Z

loop_
_atom_site_label
_atom_site_type_symbol
_atom_site_fract_x
_atom_site_fract_y
_atom_site_fract_z
_atom_site_U_iso_or_equiv
_atom_site_adp_type
_atom_site_occupancy
_atom_site_symmetry_multiplicity
_atom_site_calc_flag
_atom_site_refinement_flags
Zn1 Zn 0.84783(18) 0.6102(2) 0.1099(9) 0.0732(7) Uani 1 3 d .
Zn2 Zn 0.94555(18) 0.7399(2) 0.4133(9) 0.0764(8) Uani 1 3 d .
O1 O 1.0591(13) 0.7863(15) -0.2455(18) 0.101(7) Uani 1 3 d .
O2 O 1.359(3) 0.786(3) 0.195(3) 0.2326 Uiso 1 3 d .
O3 O 1.340(3) 0.825(3) 0.048(3) 0.1972 Uiso 1 3 d .
O4 O 0.9865(13) 0.5682(15) 0.7719(18) 0.102(6) Uani 1 3 d .
N1 N 0.9672(15) 0.6342(17) 0.1250(17) 0.084(6) Uani 1 3 d .
N2 N 0.8849(14) 0.6830(13) 0.0015(18) 0.077(5) Uani 1 3 d .
N3 N 0.7467(14) 0.6136(14) 0.1062(16) 0.076(5) Uani 1 3 d .
N4 N 0.8233(13) 0.5655(14) 0.2374(17) 0.073(5) Uani 1 3 d .
N5 N 0.4914(15) 0.3070(14) 0.6959(17) 0.079(6) Uani 1 3 d .
N6 N 1.0546(14) 0.7416(16) 0.4120(17) 0.084(6) Uani 1 3 d .
N7 N 0.9144(14) 0.6650(15) 0.5198(17) 0.080(6) Uani 1 3 d .
N8 N 0.8304(13) 0.7073(12) 0.4021(16) 0.071(5) Uani 1 3 d .
N9 N 0.9665(14) 0.7854(14) 0.2837(17) 0.078(6) Uani 1 3 d .
N10 N 0.8488(14) 1.0043(14) -0.1749(17) 0.077(5) Uani 1 3 d .
N11 N 0.939(4) 0.369(4) 0.078(5) 0.113(12) Uiso 0.5 3 d .
C1 C 1.0229(16) 0.6651(19) 0.064(2) 0.080(6) Uani 1 3 d .
C2 C 1.0171(18) 0.702(2) -0.018(2) 0.084(8) Uani 1 3 d .
C3 C 1.0730(16) 0.7345(19) -0.099(2) 0.085(7) Uani 1 3 d .
C4 C 1.0318(19) 0.7588(18) -0.170(2) 0.085(8) Uani 1 3 d .
C5 C 0.9554(18) 0.7398(19) -0.129(2) 0.080(7) Uani 1 3 d .
C6 C 0.9527(17) 0.7073(18) -0.0391(19) 0.078(7) Uani 1 3 d .
C7 C 0.8896(18) 0.7397(19) -0.144(2) 0.081(7) Uani 1 3 d .
C8 C 0.8423(16) 0.7032(17) -0.059(2) 0.074(6) Uani 1 3 d .
C9 C 0.7677(19) 0.6859(16) -0.0401(18) 0.075(6) Uani 1 3 d .
C10 C 0.7221(16) 0.6459(16) 0.0390(19) 0.075(6) Uani 1 3 d .
C11 C 0.6449(15) 0.6314(15) 0.0568(19) 0.071(6) Uani 1 3 d .
C12 C 0.6231(14) 0.5877(15) 0.1384(18) 0.068(5) Uani 1 3 d .
C13 C 0.6882(17) 0.5804(15) 0.1684(19) 0.070(6) Uani 1 3 d .
C14 C 0.6899(16) 0.5429(16) 0.2491(18) 0.070(6) Uani 1 3 d .
C15 C 0.7510(15) 0.5360(16) 0.2822(18) 0.068(5) Uani 1 3 d .
C16 C 0.7514(17) 0.4959(16) 0.3706(18) 0.069(6) Uani 1 3 d .
C17 C 0.8245(16) 0.5022(19) 0.373(2) 0.083(8) Uani 1 3 d .
C18 C 0.8685(17) 0.5479(18) 0.293(2) 0.079(7) Uani 1 3 d .
C19 C 0.940(2) 0.562(2) 0.272(2) 0.094(9) Uani 1 3 d .
C20 C 0.9860(19) 0.601(2) 0.193(3) 0.102(10) Uani 1 3 d .
C21 C 1.056(5) 0.585(5) 0.158(6) 0.13(2) Uani 0.38(8) 3 d .
C22 C 1.0908(16) 0.653(2) 0.091(3) 0.117(13) Uani 1 3 d .
C23 C 0.861(2) 0.765(2) -0.227(2) 0.095(9) Uani 1 3 d .
C24 C 0.6042(18) 0.6632(17) 0.004(2) 0.079(7) Uani 1 3 d .
C25 C 0.633(3) 0.748(3) 0.030(3) 0.129(17) Uani 1 3 d .
C26 C 0.5483(18) 0.5604(16) 0.190(2) 0.080(6) Uani 1 3 d .
C27 C 0.6895(17) 0.4613(15) 0.4330(18) 0.069(6) Uani 1 3 d .
C28 C 0.6863(17) 0.424(2) 0.511(2) 0.089(8) Uani 1 3 d .
C29 C 0.6183(19) 0.3852(16) 0.575(2) 0.082(7) Uani 1 3 d .
C30 C 0.5511(17) 0.3898(17) 0.5627(18) 0.078(7) Uani 1 3 d .
C31 C 0.492(2) 0.352(2) 0.626(2) 0.091(9) Uani 1 3 d .
C32 C 0.5586(19) 0.309(2) 0.709(2) 0.091(8) Uani 1 3 d .
C33 C 0.620(2) 0.345(3) 0.653(3) 0.108(12) Uani 1 3 d .
C34 C 0.857(2) 0.476(2) 0.447(2) 0.099(10) Uani 1 3 d .
C35 C 1.035(8) 0.503(6) 0.121(9) 0.21(4) Uani 0.38(8) 3 d .
C36 C 1.1689(15) 0.728(2) 0.094(4) 0.136(11) Uani 1 3 d .
C37 C 1.2275(17) 0.702(2) 0.114(4) 0.143(10) Uani 1 3 d .
C38 C 1.3097(18) 0.770(2) 0.124(3) 0.1742 Uiso 1 3 d .
C39 C 1.432(3) 0.854(3) 0.185(4) 0.2503 Uiso 1 3 d .
C40 C 1.0846(17) 0.7142(19) 0.482(2) 0.087(8) Uani 1 3 d .
C41 C 1.0415(18) 0.6703(19) 0.554(2) 0.083(7) Uani 1 3 d .
C42 C 1.0622(19) 0.640(2) 0.636(2) 0.086(8) Uani 1 3 d .
C43 C 0.989(2) 0.5993(16) 0.695(2) 0.084(8) Uani 1 3 d .
C44 C 0.932(2) 0.608(2) 0.651(2) 0.091(8) Uani 1 3 d .
C45 C 0.963(2) 0.6508(18) 0.567(2) 0.092(8) Uani 1 3 d .
C46 C 0.8547(19) 0.594(2) 0.654(2) 0.087(8) Uani 1 3 d .
C47 C 0.8449(16) 0.6284(19) 0.5730(18) 0.077(6) Uani 1 3 d .
C48 C 0.783(2) 0.6359(19) 0.545(2) 0.088(8) Uani 1 3 d .
C49 C 0.7745(19) 0.670(2) 0.466(2) 0.084(7) Uani 1 3 d .
C50 C 0.710(3) 0.685(3) 0.447(4) 0.082(14) Uani 0.59(7) 3 d .
C51 C 0.7228(17) 0.7112(16) 0.3540(19) 0.078(6) Uani 1 3 d .
C52 C 0.7999(15) 0.7333(14) 0.3342(18) 0.069(6) Uani 1 3 d .
C53 C 0.8420(15) 0.7736(15) 0.2559(17) 0.068(6) Uani 1 3 d .
C54 C 0.9150(19) 0.7960(16) 0.2319(19) 0.079(7) Uani 1 3 d .
C55 C 0.9565(17) 0.8422(17) 0.148(2) 0.075(6) Uani 1 3 d .
C56 C 1.0320(18) 0.8545(18) 0.153(2) 0.083(8) Uani 1 3 d .
C57 C 1.0363(18) 0.8209(17) 0.240(2) 0.077(6) Uani 1 3 d .
C58 C 1.1017(17) 0.824(2) 0.277(2) 0.090(8) Uani 1 3 d .
C59 C 1.1115(17) 0.7897(19) 0.354(2) 0.080(7) Uani 1 3 d .
C60 C 1.189(2) 0.807(2) 0.388(3) 0.097(9) Uani 1 3 d .
C61 C 1.1688(17) 0.7419(19) 0.461(2) 0.093(8) Uani 1 3 d .
C62 C 0.7955(18) 0.551(2) 0.730(2) 0.090(8) Uani 1 3 d .
C63 C 0.635(4) 0.651(4) 0.494(5) 0.13(2) Uani 0.59(7) 3 d .
C64 C 0.576(4) 0.563(4) 0.476(6) 0.14(3) Uani 0.59(7) 3 d .
C65 C 0.6743(17) 0.732(2) 0.300(2) 0.091(8) Uani 1 3 d .
C66 C 0.9248(18) 0.8686(16) 0.0768(19) 0.080(7) Uani 1 3 d .
C67 C 0.9524(18) 0.9050(15) -0.002(2) 0.076(6) Uani 1 3 d .
C68 C 0.9166(17) 0.9362(18) -0.061(2) 0.081(7) Uani 1 3 d .
C69 C 0.853(2) 0.940(2) -0.038(2) 0.100(10) Uani 1 3 d .
C70 C 0.820(2) 0.973(2) -0.091(2) 0.096(9) Uani 1 3 d .
C71 C 0.907(2) 0.998(2) -0.202(2) 0.095(9) Uani 1 3 d .
C72 C 0.9433(19) 0.963(2) -0.150(2) 0.105(11) Uani 1 3 d .
C73 C 1.097(2) 0.901(2) 0.089(2) 0.098(10) Uani 1 3 d .
C74 C 1.235(3) 0.888(2) 0.433(3) 0.125(14) Uani 1 3 d .
C79 C 0.847(5) 0.366(5) 0.212(5) 0.113(12) Uiso 0.5 3 d .
C80 C 0.900(5) 0.372(5) 0.136(6) 0.113(12) Uiso 0.5 3 d .
C221 C 1.073(3) 0.627(4) 0.189(4) 0.107(16) Uani 0.62(8) 3 d .
C235 C 1.081(5) 0.555(4) 0.210(5) 0.12(2) Uani 0.62(8) 3 d .
C250 C 0.701(3) 0.659(4) 0.432(4) 0.071(13) Uani 0.41(7) 3 d .
C263 C 0.626(3) 0.621(4) 0.481(5) 0.104(19) Uani 0.41(7) 3 d .
C264 C 0.623(5) 0.674(4) 0.561(6) 0.11(3) Uani 0.41(7) 3 d .
H3A H 1.08295 0.69593 -0.12547 0.1019 Uiso 1 3 calc R
H3B H 1.12123 0.77826 -0.07929 0.1019 Uiso 1 3 calc R
H9 H 0.74481 0.70235 -0.08383 0.0905 Uiso 1 3 calc R
H14 H 0.6452 0.51993 0.28471 0.0844 Uiso 1 3 calc R
H19 H 0.96153 0.54335 0.31399 0.1133 Uiso 1 3 calc R
H22 H 1.0963 0.62925 0.03394 0.1402 Uiso 1 3 calc R
H23A H 0.90265 0.79275 -0.26988 0.1145 Uiso 1 3 calc R
H23B H 0.84169 0.79735 -0.20607 0.1145 Uiso 1 3 calc R
H23C H 0.82078 0.7205 -0.2576 0.1145 Uiso 1 3 calc R
H24A H 0.54958 0.63287 0.01613 0.0949 Uiso 1 3 calc R
H24B H 0.61198 0.65973 -0.06269 0.0949 Uiso 1 3 calc R
H25A H 0.68667 0.77905 0.01477 0.1545 Uiso 1 3 calc R
H25B H 0.62574 0.75217 0.09524 0.1545 Uiso 1 3 calc R
H25C H 0.60457 0.76677 -0.00512 0.1545 Uiso 1 3 calc R
H26A H 0.50613 0.52865 0.14919 0.0964 Uiso 1 3 calc R
H26B H 0.54425 0.60393 0.2093 0.0964 Uiso 1 3 calc R
H26C H 0.54685 0.53119 0.24359 0.0964 Uiso 1 3 calc R
H28 H 0.73002 0.4223 0.52717 0.1071 Uiso 1 3 calc R
H30 H 0.54663 0.41771 0.51363 0.0941 Uiso 1 3 calc R
H31 H 0.44939 0.35777 0.61941 0.1097 Uiso 1 3 calc R
H32 H 0.56267 0.28278 0.76016 0.1095 Uiso 1 3 calc R
H33 H 0.66395 0.34295 0.66708 0.1293 Uiso 1 3 calc R
H34A H 0.89958 0.51951 0.4759 0.1186 Uiso 1 3 calc R
H34B H 0.87533 0.44412 0.41903 0.1186 Uiso 1 3 calc R
H34C H 0.81875 0.44674 0.49235 0.1186 Uiso 1 3 calc R
H36A H 1.16977 0.76143 0.14371 0.1635 Uiso 1 3 calc R
H36B H 1.17981 0.75521 0.0353 0.1635 Uiso 1 3 calc R
H37A H 1.21302 0.67111 0.17044 0.1718 Uiso 1 3 calc R
H37B H 1.2262 0.66907 0.06277 0.1718 Uiso 1 3 calc R
H42A H 1.10363 0.68096 0.67078 0.1035 Uiso 1 3 calc R
H42B H 1.07829 0.60356 0.61665 0.1035 Uiso 1 3 calc R
H48 H 0.74133 0.61471 0.58516 0.1060 Uiso 1 3 calc R
H53 H 0.8156 0.78716 0.21371 0.0816 Uiso 1 3 calc R
H58 H 1.1466 0.85523 0.24408 0.1075 Uiso 1 3 calc R
H60 H 1.21867 0.8025 0.33605 0.1163 Uiso 1 3 calc R
H61 H 1.20033 0.76249 0.51768 0.1119 Uiso 1 3 calc R
H62A H 0.82124 0.55786 0.78913 0.1078 Uiso 1 3 calc R
H62B H 0.76759 0.49691 0.71537 0.1078 Uiso 1 3 calc R
H62C H 0.7605 0.56993 0.73448 0.1078 Uiso 1 3 calc R
H65A H 0.66943 0.71356 0.23723 0.1095 Uiso 1 3 calc R
H65B H 0.69733 0.78723 0.29896 0.1095 Uiso 1 3 calc R
H65C H 0.62441 0.71001 0.32825 0.1095 Uiso 1 3 calc R
H66 H 0.87494 0.85767 0.08934 0.0955 Uiso 1 3 calc R
H67 H 0.99934 0.91136 -0.02169 0.0912 Uiso 1 3 calc R
H69 H 0.83015 0.91804 0.0187 0.1199 Uiso 1 3 calc R
H70 H 0.777 0.97402 -0.06768 0.1153 Uiso 1 3 calc R
H71 H 0.9281 1.01857 -0.26072 0.1134 Uiso 1 3 calc R
H72 H 0.9832 0.95798 -0.17559 0.1264 Uiso 1 3 calc R
H73A H 1.10931 0.95322 0.09079 0.1180 Uiso 1 3 calc R
H73B H 1.08354 0.88103 0.02692 0.1180 Uiso 1 3 calc R
H73C H 1.14121 0.89741 0.10917 0.1180 Uiso 1 3 calc R
H74A H 1.27834 0.89261 0.46607 0.1497 Uiso 1 3 calc R
H74B H 1.20212 0.89553 0.47546 0.1497 Uiso 1 3 calc R
H74C H 1.25225 0.9268 0.38492 0.1497 Uiso 1 3 calc R
H75A H 1.14133 0.62715 0.45598 0.2416 Uiso 1 3 calc R
H75B H 1.16003 0.66582 0.35649 0.2416 Uiso 1 3 calc R
O5 O 1.354(3) 0.656(4) 0.364(4) 0.3249 Uiso 1 3 d .
O6 O 1.222(3) 0.581(4) 0.323(5) 0.2882 Uiso 1 3 d .
C75 C 1.175(2) 0.674(3) 0.422(5) 0.201(17) Uani 1 3 d .
C76 C 1.259(3) 0.695(4) 0.433(5) 0.218(17) Uani 1 3 d .
C77 C 1.283(3) 0.646(3) 0.374(2) 0.2742 Uiso 1 3 d .
H63A H 0.61078 0.68071 0.47564 0.1338 Uiso 0.59(7) 3 calc R
H63B H 0.64428 0.65872 0.56101 0.1338 Uiso 0.59(7) 3 calc R
H64A H 0.60343 0.53635 0.46436 0.1651 Uiso 0.59(7) 3 calc R
H64B H 0.54449 0.55793 0.42288 0.1651 Uiso 0.59(7) 3 calc R
H64C H 0.54361 0.5413 0.52997 0.1651 Uiso 0.59(7) 3 calc R
H63C H 0.61685 0.57265 0.50778 0.0906 Uiso 0.41(7) 3 calc R
H63D H 0.58526 0.60922 0.43615 0.0906 Uiso 0.41(7) 3 calc R
H64D H 0.67411 0.7096 0.58149 0.1285 Uiso 0.41(7) 3 calc R
H64E H 0.59379 0.64233 0.61324 0.1285 Uiso 0.41(7) 3 calc R
H64F H 0.59874 0.70135 0.53806 0.1285 Uiso 0.41(7) 3 calc R
H21A H 1.09173 0.59706 0.20995 0.1001 Uiso 0.38(8) 3 calc R
H35A H 1.06087 0.48322 0.15748 0.1624 Uiso 0.38(8) 3 calc R
H35B H 1.04975 0.50661 0.05672 0.1624 Uiso 0.38(8) 3 calc R
H35C H 0.98015 0.4693 0.12613 0.1624 Uiso 0.38(8) 3 calc R
H21B H 1.10305 0.66872 0.2327 0.1150 Uiso 0.62(8) 3 calc R
H35D H 1.11294 0.56478 0.26387 0.1494 Uiso 0.62(8) 3 calc R
H35E H 1.10328 0.54401 0.15734 0.1494 Uiso 0.62(8) 3 calc R
H35F H 1.03085 0.5115 0.22221 0.1494 Uiso 0.62(8) 3 calc R
C78 C 1.359(4) 0.601(5) 0.305(5) 0.3496 Uiso 1 3 d .
H39A H 1.43691 0.89161 0.23006 0.3003 Uiso 1 3 calc R
H39B H 1.43668 0.87427 0.12328 0.3003 Uiso 1 3 calc R
H39C H 1.47219 0.8419 0.19521 0.3003 Uiso 1 3 calc R
H79A H 0.84108 0.41012 0.21096 0.1351 Uiso 1 3 calc R
H79B H 0.86836 0.36301 0.27108 0.1351 Uiso 1 3 calc R
H79C H 0.79817 0.3203 0.20332 0.1351 Uiso 1 3 calc R
H76A H 1.2919 0.74829 0.41589 0.2614 Uiso 1 3 calc R
H76B H 1.26873 0.68957 0.4982 0.2614 Uiso 1 3 calc R
H78A H 1.30912 0.56709 0.27905 0.4195 Uiso 1 3 calc R
H78B H 1.376 0.57234 0.3408 0.4195 Uiso 1 3 calc R
H78C H 1.3946 0.62781 0.2555 0.4195 Uiso 1 3 calc R

loop_
_atom_site_aniso_label
_atom_site_aniso_U_11
_atom_site_aniso_U_22
_atom_site_aniso_U_33
_atom_site_aniso_U_12
_atom_site_aniso_U_13
_atom_site_aniso_U_23
Zn1 0.0815(17) 0.093(2) 0.0483(12) 0.0456(15) 0.0037(13) -0.0003(13)
Zn2 0.0819(17) 0.0913(19) 0.0483(12) 0.0375(16) 0.0005(13) 0.0050(14)
O1 0.096(13) 0.112(16) 0.080(13) 0.040(12) 0.021(11) 0.017(11)
O4 0.094(13) 0.126(18) 0.087(14) 0.056(13) -0.008(11) 0.020(13)
N1 0.088(14) 0.117(18) 0.057(11) 0.059(14) 0.004(11) 0.009(12)
N2 0.081(13) 0.079(13) 0.064(12) 0.034(11) -0.001(10) 0.003(10)
N3 0.095(14) 0.093(14) 0.043(9) 0.050(13) 0.012(10) -0.004(9)
N4 0.086(13) 0.085(13) 0.054(10) 0.047(11) -0.006(10) -0.009(10)
N5 0.106(16) 0.082(13) 0.050(10) 0.049(12) 0.005(10) 0.009(9)
N6 0.085(14) 0.104(15) 0.051(10) 0.038(13) -0.002(11) 0.006(11)
N7 0.086(14) 0.096(15) 0.050(10) 0.041(12) 0.002(10) 0.005(10)
N8 0.080(12) 0.074(12) 0.048(9) 0.030(10) 0.008(9) -0.001(9)
N9 0.083(13) 0.089(14) 0.052(11) 0.036(12) 0.004(10) -0.003(10)
N10 0.086(14) 0.080(13) 0.056(11) 0.034(11) 0.008(10) -0.005(10)
C1 0.073(14) 0.107(19) 0.067(14) 0.049(14) 0.000(12) -0.005(14)
C2 0.084(17) 0.11(2) 0.056(13) 0.048(17) 0.003(12) -0.008(13)
C3 0.067(13) 0.091(17) 0.082(18) 0.029(13) -0.001(13) -0.002(14)
C4 0.095(18) 0.088(17) 0.051(12) 0.030(15) -0.000(13) -0.004(12)
C5 0.092(17) 0.101(19) 0.045(11) 0.047(15) 0.006(11) 0.014(12)
C6 0.086(16) 0.11(2) 0.048(12) 0.053(16) -0.002(11) 0.009(12)
C7 0.090(17) 0.091(17) 0.063(14) 0.046(14) -0.002(13) 0.013(13)
C8 0.079(15) 0.087(16) 0.055(11) 0.041(13) 0.007(10) -0.002(11)
C9 0.098(18) 0.073(14) 0.046(11) 0.037(13) 0.000(12) 0.010(11)
C10 0.084(15) 0.092(16) 0.043(10) 0.041(13) -0.010(10) -0.008(11)
C11 0.076(14) 0.078(14) 0.054(12) 0.036(12) 0.011(11) 0.015(11)
C12 0.073(12) 0.073(13) 0.057(12) 0.037(11) -0.001(10) -0.002(10)
C13 0.097(17) 0.076(14) 0.049(12) 0.051(13) -0.003(11) -0.004(10)
C14 0.081(14) 0.092(16) 0.050(11) 0.053(13) 0.003(11) 0.004(11)
C15 0.081(14) 0.080(14) 0.050(11) 0.044(13) 0.001(10) -0.007(10)
C16 0.097(17) 0.078(14) 0.048(12) 0.056(13) -0.006(11) -0.012(10)
C17 0.073(15) 0.11(2) 0.059(14) 0.041(15) -0.008(12) -0.015(14)
C18 0.084(17) 0.099(18) 0.052(12) 0.045(15) -0.005(11) -0.007(12)
C19 0.089(19) 0.14(3) 0.057(14) 0.06(2) -0.001(13) 0.015(16)
C20 0.072(16) 0.13(3) 0.09(2) 0.045(18) 0.010(16) 0.006(19)
C21 0.1(9) 0.1089 0.1089 0.0000 0.0000 0.0000
C22 0.077(18) 0.19(4) 0.076(18) 0.06(2) -0.003(15) -0.01(2)
C23 0.11(2) 0.12(2) 0.055(14) 0.054(18) 0.018(15) 0.023(15)
C24 0.096(17) 0.101(17) 0.068(14) 0.069(16) -0.015(13) -0.001(13)
C25 0.24(5) 0.14(3) 0.071(17) 0.14(4) -0.02(2) -0.002(19)
C26 0.098(18) 0.080(14) 0.069(13) 0.050(14) 0.011(13) 0.005(11)
C27 0.098(17) 0.078(14) 0.042(11) 0.052(13) -0.003(11) 0.004(9)
C28 0.076(15) 0.12(2) 0.066(15) 0.050(16) 0.001(12) 0.024(15)
C29 0.11(2) 0.075(15) 0.051(12) 0.038(14) -0.009(12) 0.003(11)
C30 0.094(17) 0.094(17) 0.042(11) 0.043(14) -0.007(11) 0.006(11)
C31 0.10(2) 0.11(2) 0.067(16) 0.061(18) 0.011(15) 0.026(16)
C32 0.092(19) 0.11(2) 0.081(18) 0.058(18) 0.009(15) 0.035(17)
C33 0.091(19) 0.15(3) 0.09(2) 0.07(2) 0.021(17) 0.06(2)
C34 0.13(3) 0.14(3) 0.054(14) 0.09(2) 0.002(15) 0.018(17)
C35 0.2(19) 0.1706 0.1706 0.0000 0.0000 0.000000(2)
C36 0.101(17) 0.18(2) 0.14(2) 0.079(17) -0.029(17) 0.00(2)
C37 0.121(15) 0.177(19) 0.156(18) 0.093(15) -0.015(15) 0.017(16)
C40 0.076(15) 0.10(2) 0.077(17) 0.041(14) -0.008(13) 0.001(15)
C41 0.086(17) 0.087(17) 0.067(15) 0.038(15) 0.003(13) 0.003(13)
C42 0.10(2) 0.10(2) 0.053(13) 0.052(16) -0.018(13) -0.002(13)
C43 0.11(2) 0.069(13) 0.064(15) 0.036(14) -0.007(14) 0.013(12)
C44 0.11(2) 0.11(2) 0.060(15) 0.059(18) -0.009(14) -0.009(14)
C45 0.11(2) 0.077(17) 0.080(18) 0.044(16) -0.022(17) -0.007(14)
C46 0.090(19) 0.10(2) 0.070(17) 0.045(16) 0.001(13) 0.005(14)
C47 0.079(15) 0.099(18) 0.047(11) 0.041(14) -0.003(11) -0.001(12)
C48 0.10(2) 0.096(19) 0.061(14) 0.042(17) 0.017(14) 0.012(13)
C49 0.091(18) 0.11(2) 0.057(13) 0.054(16) 0.001(13) -0.004(13)
C50 0.1(5) 0.0670 0.0670 0.0000 0.0000 0.0000
C51 0.100(18) 0.077(15) 0.055(12) 0.043(14) 0.005(12) 0.012(11)
C52 0.079(14) 0.063(12) 0.048(11) 0.023(11) -0.009(10) -0.001(9)
C53 0.079(14) 0.080(14) 0.035(9) 0.032(12) -0.001(10) -0.008(9)
C54 0.10(2) 0.081(16) 0.042(11) 0.038(15) -0.001(12) -0.001(11)
C55 0.084(15) 0.088(16) 0.048(12) 0.038(13) 0.009(11) 0.002(11)
C56 0.089(18) 0.095(19) 0.052(13) 0.036(15) 0.002(12) 0.011(12)
C57 0.093(17) 0.089(16) 0.055(12) 0.051(14) 0.013(12) 0.018(12)
C58 0.081(16) 0.14(3) 0.059(14) 0.063(18) 0.008(13) 0.022(16)
C59 0.082(16) 0.105(19) 0.057(13) 0.050(15) 0.002(12) 0.005(13)
C60 0.10(2) 0.09(2) 0.09(2) 0.046(17) -0.008(17) 0.012(16)
C61 0.074(15) 0.11(2) 0.083(17) 0.039(16) 0.002(14) 0.003(17)
C62 0.080(16) 0.11(2) 0.074(16) 0.038(15) -0.005(13) 0.012(15)
C63 0.1(9) 0.1038 0.1038 0.0000 0.0000 0.0000
C64 0.09(4) 0.12(5) 0.15(7) 0.02(4) -0.00(4) 0.03(5)
C65 0.083(16) 0.11(2) 0.078(16) 0.050(16) 0.007(14) 0.032(16)
C66 0.090(17) 0.076(14) 0.050(12) 0.024(13) -0.007(12) -0.004(11)
C67 0.094(17) 0.071(13) 0.054(13) 0.034(13) 0.009(12) -0.007(10)
C68 0.081(15) 0.082(16) 0.067(15) 0.030(13) 0.011(12) -0.006(13)
C69 0.10(2) 0.13(3) 0.050(14) 0.044(19) 0.014(13) 0.023(15)
C70 0.12(2) 0.13(3) 0.046(13) 0.07(2) 0.009(14) 0.012(14)
C71 0.11(2) 0.13(2) 0.071(16) 0.07(2) 0.023(15) 0.040(17)
C72 0.081(17) 0.13(3) 0.068(16) 0.029(18) 0.026(14) 0.028(17)
C73 0.09(2) 0.13(3) 0.081(19) 0.06(2) 0.016(16) 0.031(19)
C74 0.12(3) 0.084(19) 0.12(3) 0.02(2) -0.03(2) -0.01(2)
C221 0.1(7) 0.0873 0.0873 0.0000 0.0000 0.0000
C235 0.1(9) 0.1010 0.1010 0.0000 0.0000 0.0000
C250 0.1(4) 0.0579 0.0579 0.0000 0.0000 0.0000
C263 0.1(7) 0.0850 0.0850 0.0000 0.0000 0.0000
C264 0.11(6) 0.07(3) 0.11(6) 0.02(3) 0.06(5) -0.02(3)
C75 0.23(3) 0.21(3) 0.25(3) 0.17(2) 0.02(2) -0.02(2)
C76 0.23(2) 0.23(2) 0.26(3) 0.17(2) 0.007(19) -0.011(19)

loop_
_atom_type_symbol
_atom_type_description
_atom_type_scat_dispersion_real
_atom_type_scat_dispersion_imag
_atom_type_scat_source
C C 0.0033 0.0016
;
International Tables for Crystallography
(1992, Vol. C, Tables 4.2.6.8 and 6.1.1.4)
;
H H 0.0000 0.0000
;
International Tables for Crystallography
(1992, Vol. C, Table 6.1.1.4)
;
N N 0.0061 0.0033
;
International Tables for Crystallography
(1992, Vol. C, Tables 4.2.6.8 and 6.1.1.4)
;
O O 0.0106 0.0060
;
International Tables for Crystallography
(1992, Vol. C, Tables 4.2.6.8 and 6.1.1.4)
;
Zn Zn 0.2839 1.4301
;
International Tables for Crystallography
(1992, Vol. C, Tables 4.2.6.8 and 6.1.1.4)
;

loop_
_geom_angle_atom_site_label_1
_geom_angle_atom_site_label_2
_geom_angle_atom_site_label_3
_geom_angle
_geom_angle_publ_flag
_geom_angle_site_symmetry_1
_geom_angle_site_symmetry_3
N1 Zn1 N2 87.1(11) yes . .
N1 Zn1 N3 166.8(11) yes . .
N1 Zn1 N4 90.3(11) yes . .
N1 Zn1 N5 92.2(12) yes . 3_664
N2 Zn1 N3 88.2(11) yes . .
N2 Zn1 N4 163.9(11) yes . .
N2 Zn1 N5 95.9(11) yes . 3_664
N3 Zn1 N4 90.8(11) yes . .
N3 Zn1 N5 100.6(11) yes . 3_664
N4 Zn1 N5 100.1(10) yes . 3_664
N6 Zn2 N7 87.3(12) yes . .
N6 Zn2 N8 164.1(10) yes . .
N6 Zn2 N9 90.3(11) yes . .
N6 Zn2 N10 90.7(9) yes . 2_765
N7 Zn2 N8 86.7(11) yes . .
N7 Zn2 N9 162.4(11) yes . .
N7 Zn2 N10 98.9(12) yes . 2_765
N8 Zn2 N9 91.1(11) yes . .
N8 Zn2 N10 104.8(9) yes . 2_765
N9 Zn2 N10 98.5(10) yes . 2_765
C38 O2 C39 115.719 yes . .
Zn1 N1 C1 128(2) yes . .
Zn1 N1 C20 121(2) yes . .
C1 N1 C20 109(3) yes . .
Zn1 N2 C6 123(3) yes . .
Zn1 N2 C8 128.9(18) yes . .
C6 N2 C8 106(3) yes . .
Zn1 N3 C10 128.4(19) yes . .
Zn1 N3 C13 126(2) yes . .
C10 N3 C13 105(3) yes . .
Zn1 N4 C15 125(2) yes . .
Zn1 N4 C18 127(2) yes . .
C15 N4 C18 108(2) yes . .
Zn1 N5 C31 122(3) yes 2_655 .
Zn1 N5 C32 124(2) yes 2_655 .
C31 N5 C32 114(3) yes . .
Zn2 N6 C40 127(2) yes . .
Zn2 N6 C59 120(3) yes . .
C40 N6 C59 110(3) yes . .
Zn2 N7 C45 124(2) yes . .
Zn2 N7 C47 130(3) yes . .
C45 N7 C47 105(3) yes . .
Zn2 N8 C49 127(2) yes . .
Zn2 N8 C52 124.8(16) yes . .
C49 N8 C52 107(3) yes . .
Zn2 N9 C54 124(2) yes . .
Zn2 N9 C57 126(2) yes . .
C54 N9 C57 109(3) yes . .
Zn2 N10 C70 119(3) yes 3_674 .
Zn2 N10 C71 126(2) yes 3_674 .
C70 N10 C71 115(4) yes . .
N1 C1 C2 122(4) yes . .
N1 C1 C22 112(3) yes . .
C2 C1 C22 126(3) yes . .
C1 C2 C3 128(4) yes . .
C1 C2 C6 123(3) yes . .
C3 C2 C6 109(3) yes . .
C2 C3 C4 104(3) yes . .
O1 C4 C3 123(4) yes . .
O1 C4 C5 129(4) yes . .
C3 C4 C5 108(2) yes . .
C4 C5 C6 105(3) yes . .
C4 C5 C7 146(3) yes . .
C6 C5 C7 109(3) yes . .
N2 C6 C2 135(3) yes . .
N2 C6 C5 111(3) yes . .
C2 C6 C5 114(3) yes . .
C5 C7 C8 105(3) yes . .
C5 C7 C23 131(3) yes . .
C8 C7 C23 123(3) yes . .
N2 C8 C7 108(3) yes . .
N2 C8 C9 123(2) yes . .
C7 C8 C9 129(3) yes . .
C8 C9 C10 127(3) yes . .
N3 C10 C9 123(3) yes . .
N3 C10 C11 112(2) yes . .
C9 C10 C11 125(3) yes . .
C10 C11 C12 104(3) yes . .
C10 C11 C24 126(2) yes . .
C12 C11 C24 130(3) yes . .
C11 C12 C13 107(2) yes . .
C11 C12 C26 125(3) yes . .
C13 C12 C26 127(3) yes . .
N3 C13 C12 111(3) yes . .
N3 C13 C14 124(3) yes . .
C12 C13 C14 125(3) yes . .
C13 C14 C15 127(3) yes . .
N4 C15 C14 125(3) yes . .
N4 C15 C16 109(3) yes . .
C14 C15 C16 126(2) yes . .
C15 C16 C17 105(2) yes . .
C15 C16 C27 124(3) yes . .
C17 C16 C27 131(3) yes . .
C16 C17 C18 108(3) yes . .
C16 C17 C34 129(3) yes . .
C18 C17 C34 123(3) yes . .
N4 C18 C17 110(3) yes . .
N4 C18 C19 126(3) yes . .
C17 C18 C19 123(4) yes . .
C18 C19 C20 128(4) yes . .
N1 C20 C19 126(4) yes . .
N1 C20 C21 110.836 yes . .
N1 C20 C221 111.237 yes . .
C19 C20 C21 120.275 yes . .
C19 C20 C221 121.541 yes . .
C20 C21 C22 93.470 yes . .
C20 C21 C35 119.468 yes . .
C22 C21 C35 119.707 yes . .
C1 C22 C21 104.546 yes . .
C1 C22 C36 114(4) yes . .
C1 C22 C221 102.390 yes . .
C21 C22 C36 130.170 yes . .
C36 C22 C221 105.411 yes . .
C11 C24 C25 112(3) yes . .
C16 C27 C28 127(4) yes . .
C27 C28 C29 126(4) yes . .
C28 C29 C30 123(3) yes . .
C28 C29 C33 121(4) yes . .
C30 C29 C33 116(3) yes . .
C29 C30 C31 118(3) yes . .
N5 C31 C30 126(4) yes . .
N5 C32 C33 125(4) yes . .
C29 C33 C32 121(4) yes . .
C22 C36 C37 104(3) yes . .
C36 C37 C38 112.104 yes . .
O2 C38 O3 114.566 yes . .
O2 C38 C37 128.529 yes . .
O3 C38 C37 116.905 yes . .
N6 C40 C41 122(3) yes . .
N6 C40 C61 109(3) yes . .
C41 C40 C61 129(4) yes . .
C40 C41 C42 131(3) yes . .
C40 C41 C45 123(4) yes . .
C42 C41 C45 106(3) yes . .
C41 C42 C43 105(3) yes . .
O4 C43 C42 122(4) yes . .
O4 C43 C44 129(3) yes . .
C42 C43 C44 108(3) yes . .
C43 C44 C45 108(3) yes . .
C43 C44 C46 147(3) yes . .
C45 C44 C46 105(4) yes . .
N7 C45 C41 134(3) yes . .
N7 C45 C44 113(3) yes . .
C41 C45 C44 112(4) yes . .
C44 C46 C47 106(3) yes . .
C44 C46 C62 126(3) yes . .
C47 C46 C62 127(4) yes . .
N7 C47 C46 110(3) yes . .
N7 C47 C48 119(3) yes . .
C46 C47 C48 130(3) yes . .
C47 C48 C49 130(3) yes . .
N8 C49 C48 124(4) yes . .
N8 C49 C50 108.760 yes . .
N8 C49 C250 110.661 yes . .
C48 C49 C50 126.545 yes . .
C48 C49 C250 124.564 yes . .
C49 C50 C51 104.300 yes . .
C49 C50 C63 127.932 yes . .
C51 C50 C63 123.671 yes . .
C50 C51 C52 105.635 yes . .
C50 C51 C65 126.199 yes . .
C52 C51 C65 126(2) yes . .
C52 C51 C250 105.671 yes . .
C65 C51 C250 128.102 yes . .
N8 C52 C51 111(2) yes . .
N8 C52 C53 122(3) yes . .
C51 C52 C53 127(3) yes . .
C52 C53 C54 130(3) yes . .
N9 C54 C53 126(3) yes . .
N9 C54 C55 108(3) yes . .
C53 C54 C55 126(3) yes . .
C54 C55 C56 106(3) yes . .
C54 C55 C66 126(3) yes . .
C56 C55 C66 128(3) yes . .
C55 C56 C57 106(3) yes . .
C55 C56 C73 128(3) yes . .
C57 C56 C73 126(3) yes . .
N9 C57 C56 111(3) yes . .
N9 C57 C58 123(3) yes . .
C56 C57 C58 126(3) yes . .
C57 C58 C59 131(3) yes . .
N6 C59 C58 125(3) yes . .
N6 C59 C60 112(3) yes . .
C58 C59 C60 122(3) yes . .
C59 C60 C61 102(2) yes . .
C59 C60 C74 112(4) yes . .
C61 C60 C74 111(3) yes . .
C40 C61 C60 103(3) yes . .
C40 C61 C75 108(3) yes . .
C60 C61 C75 113(4) yes . .
C50 C63 C64 117.029 yes . .
C55 C66 C67 132(3) yes . .
C66 C67 C68 126(3) yes . .
C67 C68 C69 125(3) yes . .
C67 C68 C72 122(4) yes . .
C69 C68 C72 114(4) yes . .
C68 C69 C70 126(3) yes . .
N10 C70 C69 121(4) yes . .
N10 C71 C72 126(3) yes . .
C68 C72 C71 118(4) yes . .
N11 C80 C79 174(10) yes . .
C20 C221 C22 100.487 yes . .
C20 C221 C235 107.761 yes . .
C22 C221 C235 113.463 yes . .
C49 C250 C51 103.313 yes . .
C49 C250 C263 127.916 yes . .
C51 C250 C263 126.631 yes . .
C250 C263 C264 111.551 yes . .
C77 O5 C78 114.921 yes . .
C61 C75 C76 107(4) yes . .
C75 C76 C77 114.872 yes . .
O5 C77 O6 115.742 yes . .
O5 C77 C76 127.175 yes . .
O6 C77 C76 117.083 yes . .
C2 C3 H3A 110.985 no . .
C2 C3 H3B 110.983 no . .
C4 C3 H3A 110.980 no . .
C4 C3 H3B 110.985 no . .
H3A C3 H3B 108.982 no . .
C8 C9 H9 116.276 no . .
C10 C9 H9 116.252 no . .
C13 C14 H14 116.499 no . .
C15 C14 H14 116.520 no . .
C18 C19 H19 115.774 no . .
C20 C19 H19 115.761 no . .
C20 C21 H21A 107.658 no . .
C22 C21 H21A 107.657 no . .
C35 C21 H21A 107.644 no . .
C1 C22 H22 101.244 no . .
C21 C22 H22 101.235 no . .
C36 C22 H22 101.233 no . .
C221 C22 H22 132.992 no . .
C7 C23 H23A 109.465 no . .
C7 C23 H23B 109.468 no . .
C7 C23 H23C 109.469 no . .
H23A C23 H23B 109.485 no . .
H23A C23 H23C 109.469 no . .
H23B C23 H23C 109.472 no . .
C11 C24 H24A 109.256 no . .
C11 C24 H24B 109.259 no . .
C25 C24 H24A 109.245 no . .
C25 C24 H24B 109.242 no . .
H24A C24 H24B 107.923 no . .
C24 C25 H25A 109.473 no . .
C24 C25 H25B 109.472 no . .
C24 C25 H25C 109.471 no . .
H25A C25 H25B 109.478 no . .
H25A C25 H25C 109.464 no . .
H25B C25 H25C 109.470 no . .
C12 C26 H26A 109.467 no . .
C12 C26 H26B 109.480 no . .
C12 C26 H26C 109.473 no . .
H26A C26 H26B 109.476 no . .
H26A C26 H26C 109.464 no . .
H26B C26 H26C 109.467 no . .
C27 C28 H28 117.174 no . .
C29 C28 H28 117.179 no . .
C29 C30 H30 120.964 no . .
C31 C30 H30 120.972 no . .
N5 C31 H31 117.240 no . .
C30 C31 H31 117.258 no . .
N5 C32 H32 117.509 no . .
C33 C32 H32 117.494 no . .
C29 C33 H33 119.479 no . .
C32 C33 H33 119.481 no . .
C17 C34 H34A 109.474 no . .
C17 C34 H34B 109.470 no . .
C17 C34 H34C 109.477 no . .
H34A C34 H34B 109.468 no . .
H34A C34 H34C 109.469 no . .
H34B C34 H34C 109.470 no . .
C21 C35 H35A 109.476 no . .
C21 C35 H35B 109.459 no . .
C21 C35 H35C 109.463 no . .
H35A C35 H35B 109.487 no . .
H35A C35 H35C 109.478 no . .
H35B C35 H35C 109.464 no . .
C22 C36 H36A 110.869 no . .
C22 C36 H36B 110.867 no . .
C37 C36 H36A 110.851 no . .
C37 C36 H36B 110.852 no . .
H36A C36 H36B 108.917 no . .
C36 C37 H37A 109.184 no . .
C36 C37 H37B 109.180 no . .
C38 C37 H37A 109.195 no . .
C38 C37 H37B 109.196 no . .
H37A C37 H37B 107.890 no . .
O2 C39 H39A 109.472 no . .
O2 C39 H39B 109.467 no . .
O2 C39 H39C 109.469 no . .
H39A C39 H39B 109.471 no . .
H39A C39 H39C 109.480 no . .
H39B C39 H39C 109.468 no . .
C41 C42 H42A 110.666 no . .
C41 C42 H42B 110.668 no . .
C43 C42 H42A 110.670 no . .
C43 C42 H42B 110.664 no . .
H42A C42 H42B 108.774 no . .
C47 C48 H48 115.122 no . .
C49 C48 H48 115.128 no . .
C52 C53 H53 115.009 no . .
C54 C53 H53 115.010 no . .
C57 C58 H58 114.325 no . .
C59 C58 H58 114.359 no . .
C59 C60 H60 110.226 no . .
C61 C60 H60 110.231 no . .
C74 C60 H60 110.223 no . .
C40 C61 H61 110.904 no . .
C60 C61 H61 110.900 no . .
H61 C61 C75 110.885 no . .
C46 C62 H62A 109.474 no . .
C46 C62 H62B 109.470 no . .
C46 C62 H62C 109.475 no . .
H62A C62 H62B 109.477 no . .
H62A C62 H62C 109.460 no . .
H62B C62 H62C 109.471 no . .
C50 C63 H63A 108.035 no . .
C50 C63 H63B 108.032 no . .
C64 C63 H63A 108.043 no . .
C64 C63 H63B 108.041 no . .
H63A C63 H63B 107.279 no . .
C63 C64 H64A 109.466 no . .
C63 C64 H64B 109.470 no . .
C63 C64 H64C 109.471 no . .
H64A C64 H64B 109.475 no . .
H64A C64 H64C 109.464 no . .
H64B C64 H64C 109.481 no . .
C51 C65 H65A 109.470 no . .
C51 C65 H65B 109.471 no . .
C51 C65 H65C 109.475 no . .
H65A C65 H65B 109.474 no . .
H65A C65 H65C 109.472 no . .
H65B C65 H65C 109.465 no . .
C55 C66 H66 113.767 no . .
C67 C66 H66 113.765 no . .
C66 C67 H67 117.040 no . .
C68 C67 H67 117.057 no . .
C68 C69 H69 116.899 no . .
C70 C69 H69 116.914 no . .
N10 C70 H70 119.700 no . .
C69 C70 H70 119.700 no . .
N10 C71 H71 117.210 no . .
C72 C71 H71 117.229 no . .
C68 C72 H72 120.812 no . .
C71 C72 H72 120.804 no . .
C56 C73 H73A 109.476 no . .
C56 C73 H73B 109.471 no . .
C56 C73 H73C 109.468 no . .
H73A C73 H73B 109.482 no . .
H73A C73 H73C 109.473 no . .
H73B C73 H73C 109.458 no . .
C60 C74 H74A 109.470 no . .
C60 C74 H74B 109.470 no . .
C60 C74 H74C 109.475 no . .
H74A C74 H74B 109.474 no . .
H74A C74 H74C 109.474 no . .
H74B C74 H74C 109.464 no . .
C80 C79 H79A 109.464 no . .
C80 C79 H79B 109.471 no . .
C80 C79 H79C 109.473 no . .
H79A C79 H79B 109.469 no . .
H79A C79 H79C 109.477 no . .
H79B C79 H79C 109.473 no . .
C20 C221 H21B 111.526 no . .
C22 C221 H21B 111.531 no . .
C235 C221 H21B 111.520 no . .
C221 C235 H35D 109.471 no . .
C221 C235 H35E 109.476 no . .
C221 C235 H35F 109.473 no . .
H35D C235 H35E 109.477 no . .
H35D C235 H35F 109.465 no . .
H35E C235 H35F 109.465 no . .
C250 C263 H63C 109.310 no . .
C250 C263 H63D 109.311 no . .
C264 C263 H63C 109.310 no . .
C264 C263 H63D 109.325 no . .
H63C C263 H63D 107.961 no . .
C263 C264 H64D 109.468 no . .
C263 C264 H64E 109.473 no . .
C263 C264 H64F 109.470 no . .
H64D C264 H64E 109.469 no . .
H64D C264 H64F 109.464 no . .
H64E C264 H64F 109.483 no . .
C61 C75 H75A 110.421 no . .
C61 C75 H75B 110.416 no . .
H75A C75 H75B 108.619 no . .
H75A C75 C76 110.412 no . .
H75B C75 C76 110.426 no . .
C75 C76 H76A 108.544 no . .
C75 C76 H76B 108.552 no . .
C77 C76 H76A 108.549 no . .
C77 C76 H76B 108.552 no . .
H76A C76 H76B 107.539 no . .
O5 C78 H78A 109.469 no . .
O5 C78 H78B 109.468 no . .
O5 C78 H78C 109.465 no . .
H78A C78 H78B 109.478 no . .
H78A C78 H78C 109.468 no . .
H78B C78 H78C 109.480 no . .

loop_
_geom_bond_atom_site_label_1
_geom_bond_atom_site_label_2
_geom_bond_distance
_geom_bond_publ_flag
_geom_bond_site_symmetry_2
Zn1 N1 2.21(3) yes .
Zn1 N2 2.00(3) yes .
Zn1 N3 2.07(3) yes .
Zn1 N4 1.98(3) yes .
Zn1 N5 2.15(2) yes 3_664
Zn2 N6 2.18(3) yes .
Zn2 N7 2.01(3) yes .
Zn2 N8 2.07(3) yes .
Zn2 N9 2.02(3) yes .
Zn2 N10 2.14(3) yes 2_765
O1 C4 1.22(4) yes .
O2 C38 1.339 yes .
O2 C39 1.434 yes .
O3 C38 1.460 yes .
O4 C43 1.25(4) yes .
N1 C1 1.30(4) yes .
N1 C20 1.33(6) yes .
N2 C6 1.33(4) yes .
N2 C8 1.42(5) yes .
N3 C10 1.38(4) yes .
N3 C13 1.36(4) yes .
N4 C15 1.42(4) yes .
N4 C18 1.38(5) yes .
N5 C31 1.34(5) yes .
N5 C32 1.35(5) yes .
N6 C40 1.42(5) yes .
N6 C59 1.35(3) yes .
N7 C45 1.34(5) yes .
N7 C47 1.43(4) yes .
N8 C49 1.35(4) yes .
N8 C52 1.38(4) yes .
N9 C54 1.37(5) yes .
N9 C57 1.37(4) yes .
N10 C70 1.35(4) yes .
N10 C71 1.30(6) yes .
N11 C80 1.16(13) yes .
C1 C2 1.43(5) yes .
C1 C22 1.55(6) yes .
C2 C3 1.52(4) yes .
C2 C6 1.38(6) yes .
C3 C4 1.53(5) yes .
C4 C5 1.50(5) yes .
C5 C6 1.44(4) yes .
C5 C7 1.34(6) yes .
C7 C8 1.49(4) yes .
C7 C23 1.51(6) yes .
C8 C9 1.39(5) yes .
C9 C10 1.43(4) yes .
C10 C11 1.45(4) yes .
C11 C12 1.39(4) yes .
C11 C24 1.48(5) yes .
C12 C13 1.45(5) yes .
C12 C26 1.51(4) yes .
C13 C14 1.39(4) yes .
C14 C15 1.39(5) yes .
C15 C16 1.50(4) yes .
C16 C17 1.41(5) yes .
C16 C27 1.40(4) yes .
C17 C18 1.47(4) yes .
C17 C34 1.47(6) yes .
C18 C19 1.35(5) yes .
C19 C20 1.43(5) yes .
C20 C21 1.678 yes .
C20 C221 1.559 yes .
C21 C22 1.525 yes .
C21 C35 1.566 yes .
C22 C36 1.54(4) yes .
C22 C221 1.477 yes .
C24 C25 1.55(6) yes .
C27 C28 1.32(5) yes .
C28 C29 1.50(4) yes .
C29 C30 1.41(6) yes .
C29 C33 1.40(5) yes .
C30 C31 1.38(4) yes .
C32 C33 1.33(5) yes .
C36 C37 1.54(6) yes .
C37 C38 1.539 yes .
C40 C41 1.34(4) yes .
C40 C61 1.52(5) yes .
C41 C42 1.48(5) yes .
C41 C45 1.43(6) yes .
C42 C43 1.54(4) yes .
C43 C44 1.40(6) yes .
C44 C45 1.43(4) yes .
C44 C46 1.42(6) yes .
C46 C47 1.42(5) yes .
C46 C62 1.52(4) yes .
C47 C48 1.38(6) yes .
C48 C49 1.37(5) yes .
C49 C50 1.487 yes .
C49 C250 1.461 yes .
C50 C51 1.405 yes .
C50 C63 1.481 yes .
C51 C52 1.41(4) yes .
C51 C65 1.46(6) yes .
C51 C250 1.451 yes .
C52 C53 1.39(3) yes .
C53 C54 1.35(5) yes .
C54 C55 1.50(4) yes .
C55 C56 1.41(5) yes .
C55 C66 1.43(5) yes .
C56 C57 1.43(5) yes .
C56 C73 1.48(4) yes .
C57 C58 1.39(5) yes .
C58 C59 1.37(5) yes .
C59 C60 1.50(5) yes .
C60 C61 1.57(5) yes .
C60 C74 1.56(5) yes .
C61 C75 1.54(7) yes .
C63 C64 1.591 yes .
C66 C67 1.31(4) yes .
C67 C68 1.44(5) yes .
C68 C69 1.35(6) yes .
C68 C72 1.38(4) yes .
C69 C70 1.38(7) yes .
C71 C72 1.45(7) yes .
C79 C80 1.47(13) yes .
C221 C235 1.560 yes .
C250 C263 1.482 yes .
C263 C264 1.590 yes .
O5 C77 1.340 yes .
O5 C78 1.431 yes .
O6 C77 1.460 yes .
C75 C76 1.54(7) yes .
C76 C77 1.540 yes .
C3 H3A 0.970 no .
C3 H3B 0.970 no .
C9 H9 0.930 no .
C14 H14 0.930 no .
C19 H19 0.930 no .
C21 H21A 0.980 no .
C22 H22 0.980 no .
C23 H23A 0.960 no .
C23 H23B 0.960 no .
C23 H23C 0.960 no .
C24 H24A 0.970 no .
C24 H24B 0.970 no .
C25 H25A 0.960 no .
C25 H25B 0.960 no .
C25 H25C 0.960 no .
C26 H26A 0.960 no .
C26 H26B 0.960 no .
C26 H26C 0.960 no .
C28 H28 0.930 no .
C30 H30 0.930 no .
C31 H31 0.930 no .
C32 H32 0.930 no .
C33 H33 0.930 no .
C34 H34A 0.960 no .
C34 H34B 0.960 no .
C34 H34C 0.960 no .
C35 H35A 0.960 no .
C35 H35B 0.960 no .
C35 H35C 0.960 no .
C36 H36A 0.970 no .
C36 H36B 0.970 no .
C37 H37A 0.970 no .
C37 H37B 0.970 no .
C39 H39A 0.960 no .
C39 H39B 0.960 no .
C39 H39C 0.960 no .
C42 H42A 0.970 no .
C42 H42B 0.970 no .
C48 H48 0.930 no .
C53 H53 0.930 no .
C58 H58 0.930 no .
C60 H60 0.980 no .
C61 H61 0.980 no .
C62 H62A 0.960 no .
C62 H62B 0.960 no .
C62 H62C 0.960 no .
C63 H63A 0.970 no .
C63 H63B 0.970 no .
C64 H64A 0.960 no .
C64 H64B 0.960 no .
C64 H64C 0.960 no .
C65 H65A 0.960 no .
C65 H65B 0.960 no .
C65 H65C 0.960 no .
C66 H66 0.930 no .
C67 H67 0.930 no .
C69 H69 0.930 no .
C70 H70 0.930 no .
C71 H71 0.930 no .
C72 H72 0.930 no .
C73 H73A 0.960 no .
C73 H73B 0.960 no .
C73 H73C 0.960 no .
C74 H74A 0.960 no .
C74 H74B 0.960 no .
C74 H74C 0.960 no .
C79 H79A 0.960 no .
C79 H79B 0.960 no .
C79 H79C 0.960 no .
C221 H21B 0.980 no .
C235 H35D 0.960 no .
C235 H35E 0.960 no .
C235 H35F 0.960 no .
C263 H63C 0.970 no .
C263 H63D 0.970 no .
C264 H64D 0.960 no .
C264 H64E 0.960 no .
C264 H64F 0.960 no .
H75A C75 0.970 no .
H75B C75 0.970 no .
C76 H76A 0.970 no .
C76 H76B 0.970 no .
C78 H78A 0.960 no .
C78 H78B 0.960 no .
C78 H78C 0.960 no .

loop_
_geom_contact_atom_site_label_1
_geom_contact_atom_site_label_2
_geom_contact_distance
_geom_contact_publ_flag
_geom_contact_site_symmetry_2
Zn1 C2 3.47(3) no .
Zn1 C9 3.46(4) no .
Zn1 C14 3.40(3) no .
Zn1 C19 3.39(4) no .
Zn2 C41 3.52(4) no .
Zn2 C48 3.43(3) no .
Zn2 C53 3.36(3) no .
Zn2 C58 3.35(3) no .
O1 C2 3.57(4) no .
O1 C6 3.53(4) no .
O1 C7 3.38(4) no .
O3 C36 3.0522 no .
O3 C39 2.5689 no .
O4 C41 3.60(4) no .
O4 C45 3.52(5) no .
O4 C46 3.39(5) no .
N1 C6 2.86(4) no .
N1 C18 3.04(4) no .
N1 C31 3.36(4) no 3_664
N1 C35 3.5151 no .
N1 C36 3.54(4) no .
N1 C235 3.5884 no .
N2 C1 3.10(5) no .
N2 C4 3.54(4) no .
N2 C10 3.02(4) no .
N2 C31 3.35(4) no 3_664
N3 C8 3.02(3) no .
N3 C15 2.99(4) no .
N4 C13 3.04(5) no .
N4 C20 3.04(5) no .
N4 C32 3.54(4) no 3_664
N5 C29 2.83(4) no .
N6 C45 2.88(4) no .
N6 C57 3.06(4) no .
N6 C70 3.39(5) no 2_765
N6 C74 3.35(4) no .
N6 C75 3.32(7) no .
N7 C40 3.09(4) no .
N7 C43 3.50(5) no .
N7 C49 2.96(5) no .
N7 C70 3.29(6) no 2_765
N8 C47 3.01(4) no .
N8 C54 3.00(3) no .
N9 C52 3.05(4) no .
N9 C59 3.04(5) no .
N9 C71 3.41(5) no 2_765
N10 C68 2.87(5) no .
C1 C19 3.53(4) no .
C1 C31 3.56(5) no 3_664
C1 C35 3.4748 no .
C2 C7 3.51(6) no .
C2 C8 3.57(5) no .
C2 C20 3.51(5) no .
C2 C36 3.25(5) no .
C3 C22 3.29(6) no .
C3 C36 3.41(6) no .
C4 C23 3.59(6) no .
C5 C9 3.60(5) no .
C6 C9 3.52(5) no .
C6 C31 3.48(5) no 3_664
C9 C13 3.55(4) no .
C9 C23 3.20(4) no .
C9 C24 3.15(5) no .
C10 C14 3.52(4) no .
C10 C25 3.34(8) no .
C12 C25 3.50(6) no .
C14 C18 3.59(5) no .
C14 C26 3.15(5) no .
C14 C27 3.10(4) no .
C15 C19 3.56(5) no .
C17 C28 3.11(4) no .
C19 C34 3.02(4) no .
C19 C35 3.4554 no .
C19 C235 3.0382 no .
C20 C36 3.55(4) no .
C21 C37 3.1137 no .
C24 C26 3.21(4) no .
C27 C30 3.04(4) no .
C27 C34 3.24(6) no .
C28 C34 3.19(6) no .
C30 C32 2.70(5) no .
C31 C33 2.67(7) no .
C36 C235 3.4399 no .
C37 C221 2.8962 no .
C37 C235 3.2555 no .
C40 C58 3.59(5) no .
C40 C74 3.36(4) no .
C41 C46 3.57(5) no .
C41 C59 3.54(4) no .
C41 C75 3.25(7) no .
C42 C61 3.26(4) no .
C43 C62 3.54(5) no .
C45 C48 3.49(6) no .
C45 C70 3.48(6) no 2_765
C48 C52 3.52(4) no .
C48 C62 3.24(5) no .
C48 C63 3.2283 no .
C48 C263 3.1581 no .
C49 C53 3.53(4) no .
C49 C64 3.46(7) no .
C49 C264 3.37(11) no .
C50 C53 3.5957 no .
C51 C64 3.44(7) no .
C51 C264 3.45(9) no .
C53 C57 3.53(5) no .
C53 C65 3.11(5) no .
C53 C66 3.13(4) no .
C54 C58 3.56(5) no .
C56 C67 3.18(5) no .
C58 C73 3.12(5) no .
C58 C74 3.22(5) no .
C59 C75 3.31(8) no .
C60 C76 3.27(9) no .
C63 C65 3.1186 no .
C65 C263 3.2418 no .
C66 C69 2.98(6) no .
C66 C73 3.20(6) no .
C67 C73 3.23(6) no .
C69 C71 2.61(4) no .
C70 C72 2.73(7) no .
O6 C75 2.8576 no .
O6 C78 2.5774 no .
O1 C25 3.45(5) no 2_764
O1 C42 3.43(5) no 1_554
O1 C43 3.40(4) no 1_554
O1 C44 3.52(4) no 1_554
O1 C69 3.12(5) no 2_764
O1 C70 3.03(4) no 2_764
O2 O5 3.5229 no .
O2 O5 2.8675 no 2_754
O2 C77 3.5357 no .
O2 C78 3.4177 no 2_754
O3 C63 3.4998 no 2_764
O3 C64 3.5417 no 2_764
O3 C65 3.5157 no 2_764
O3 C263 3.5912 no 2_764
O3 O5 2.6116 no 2_754
O3 C78 2.4591 no 2_754
O4 C3 3.44(4) no 1_556
O4 C4 3.57(5) no 1_556
O4 C30 3.26(4) no 3_665
O4 C31 3.47(5) no 3_665
O4 C39 3.3134 no 2_755
O4 C64 2.95(7) no 3_665
N2 C55 3.48(4) no .
N2 C66 3.57(4) no .
N3 C53 3.53(3) no .
N7 C17 3.53(4) no .
N7 C34 3.54(5) no .
N8 C15 3.44(4) no .
N11 C35 2.4734 no .
N11 C62 3.52(7) no 3_664
N11 C264 3.42(12) no 3_664
C3 O4 3.44(4) no 1_554
C4 O4 3.57(5) no 1_554
C4 C43 3.46(5) no 1_554
C7 C67 3.54(4) no .
C8 C66 3.48(4) no .
C12 C65 3.45(5) no .
C13 C51 3.55(4) no .
C14 C51 3.45(5) no .
C14 C52 3.54(4) no .
C14 C250 3.4382 no .
C15 N8 3.44(4) no .
C16 C48 3.57(5) no .
C16 C49 3.57(5) no .
C17 N7 3.53(4) no .
C19 C79 3.52(9) no .
C24 C235 3.5091 no 2_654
C24 O6 3.5285 no 2_654
C25 O1 3.45(5) no 3_675
C26 C34 3.55(6) no 2_654
C26 C65 3.48(4) no .
C27 C48 3.44(4) no .
C30 O4 3.26(4) no 2_654
C30 C62 3.51(5) no 2_654
C30 C64 3.49(9) no .
C31 O4 3.47(5) no 2_654
C34 N7 3.54(5) no .
C34 C26 3.55(6) no 3_665
C34 C45 3.52(5) no .
C35 N11 2.4734 no .
C35 C80 2.6879 no .
C37 O5 2.6574 no 2_754
C37 C77 3.5400 no 2_754
C38 O5 2.3101 no 2_754
C38 C77 3.4197 no 2_754
C38 C78 2.9100 no 2_754
C39 O4 3.3134 no 3_774
C39 C64 3.2012 no 2_764
C39 C264 3.5535 no 2_764
C39 O5 3.5067 no 2_754
C39 C78 3.5000 no 2_754
C42 O1 3.43(5) no 1_556
C43 O1 3.40(4) no 1_556
C43 C4 3.46(5) no 1_556
C44 O1 3.52(4) no 1_556
C45 C34 3.52(5) no .
C48 C16 3.57(5) no .
C48 C27 3.44(4) no .
C49 C16 3.57(5) no .
C51 C13 3.55(4) no .
C51 C14 3.45(5) no .
C51 C73 3.49(4) no 3_675
C52 C14 3.54(4) no .
C53 N3 3.53(3) no .
C55 N2 3.48(4) no .
C62 N11 3.52(7) no 2_655
C62 C30 3.51(5) no 3_665
C62 C79 3.53(8) no 2_655
C62 C80 3.32(8) no 2_655
C63 O3 3.4998 no 3_675
C64 O3 3.5417 no 3_675
C64 O4 2.95(7) no 2_654
C64 C30 3.49(9) no .
C64 C39 3.2012 no 3_675
C65 O3 3.5157 no 3_675
C65 C12 3.45(5) no .
C65 C26 3.48(4) no .
C65 C73 3.56(5) no 3_675
C66 N2 3.57(4) no .
C66 C8 3.48(4) no .
C67 C7 3.54(4) no .
C69 O1 3.12(5) no 3_675
C70 O1 3.03(4) no 3_675
C73 C51 3.49(4) no 2_764
C73 C65 3.56(5) no 2_764
C74 C264 3.35(9) no 2_764
C79 C19 3.52(9) no .
C79 C62 3.53(8) no 3_664
C80 C35 2.6879 no .
C80 C62 3.32(8) no 3_664
C235 C24 3.5091 no 3_665
C235 O6 3.0803 no .
C250 C14 3.4382 no .
C263 O3 3.5912 no 3_675
C264 N11 3.42(12) no 2_655
C264 C39 3.5535 no 3_675
C264 C74 3.35(9) no 3_675
O5 O2 3.5229 no .
O5 O2 2.8675 no 3_775
O5 O3 2.6116 no 3_775
O5 C37 2.6574 no 3_775
O5 C38 2.3101 no 3_775
O5 C39 3.5067 no 3_775
O6 C24 3.5285 no 3_665
O6 C235 3.0803 no .
C75 C78 3.5765 no 3_775
C76 C78 3.0930 no 3_775
C77 O2 3.5357 no .
C77 C37 3.5400 no 3_775
C77 C38 3.4197 no 3_775
C78 O2 3.4177 no 3_775
C78 O3 2.4591 no 3_775
C78 C38 2.9100 no 3_775
C78 C39 3.5000 no 3_775
C78 C75 3.5765 no 2_754
C78 C76 3.0930 no 2_754
Zn1 H31 3.0725 no 3_664
Zn1 H32 3.1304 no 3_664
Zn2 H70 3.0397 no 2_765
Zn2 H71 3.1138 no 2_765
O1 H3A 2.7114 no .
O1 H3B 2.7300 no .
O1 H23A 3.2303 no .
O2 H37A 2.6960 no .
O2 H37B 3.1555 no .
O3 H36A 3.2871 no .
O3 H36B 2.7927 no .
O3 H37A 3.3547 no .
O3 H37B 2.8131 no .
O3 H39A 3.1347 no .
O3 H39B 2.0081 no .
O3 H39C 3.2836 no .
O4 H42A 2.7273 no .
O4 H42B 2.7457 no .
O4 H62A 3.2317 no .
N1 H19 3.2346 no .
N1 H22 2.9496 no .
N1 H31 2.8839 no 3_664
N1 H36A 3.5742 no .
N1 H21A 3.1889 no .
N1 H35C 3.4514 no .
N1 H21B 2.9018 no .
N1 H35F 3.5790 no .
N2 H9 3.2663 no .
N2 H31 3.0079 no 3_664
N3 H9 3.2639 no .
N3 H14 3.2252 no .
N3 H32 3.3132 no 3_664
N4 H14 3.2914 no .
N4 H19 3.2178 no .
N4 H32 3.1365 no 3_664
N5 H30 3.2444 no .
N5 H33 3.1953 no .
N6 H58 3.1924 no .
N6 H60 3.0845 no .
N6 H61 3.1325 no .
N6 H70 3.1203 no 2_765
N6 H74B 3.1646 no .
N6 H75A 3.5679 no .
N6 H75B 3.2653 no .
N7 H48 3.2380 no .
N7 H70 2.7898 no 2_765
N8 H48 3.1947 no .
N8 H53 3.2277 no .
N9 H53 3.2109 no .
N9 H58 3.2109 no .
N9 H71 2.9370 no 2_765
N10 H69 3.1903 no .
N10 H72 3.2672 no .
N11 H79A 3.1187 no .
N11 H79B 3.0735 no .
N11 H79C 3.0605 no .
C1 H3A 2.9118 no .
C1 H3B 2.9689 no .
C1 H31 2.8016 no 3_664
C1 H36A 2.8347 no .
C1 H36B 2.7718 no .
C1 H21A 3.1646 no .
C1 H35B 3.4867 no .
C1 H21B 2.8794 no .
C2 H22 2.7480 no .
C2 H31 2.7484 no 3_664
C2 H36A 3.5422 no .
C2 H36B 2.9875 no .
C3 H22 3.0517 no .
C3 H31 3.5952 no 3_664
C3 H36B 2.7551 no .
C4 H23A 3.3219 no .
C5 H3A 3.0994 no .
C5 H3B 3.1046 no .
C5 H23A 2.7263 no .
C5 H23B 3.2269 no .
C5 H23C 3.1296 no .
C6 H3A 3.0057 no .
C6 H3B 3.0011 no .
C6 H31 2.8144 no 3_664
C7 H9 2.7552 no .
C8 H23A 3.4074 no .
C8 H23B 2.8316 no .
C8 H23C 2.9177 no .
C9 H23B 3.0890 no .
C9 H23C 3.2520 no .
C9 H24B 2.9209 no .
C9 H25A 3.1345 no .
C10 H24A 3.3608 no .
C10 H24B 2.7777 no .
C10 H25A 3.1144 no .
C11 H9 2.6941 no .
C11 H25A 2.7177 no .
C11 H25B 2.6984 no .
C11 H25C 3.3250 no .
C11 H26A 2.8341 no .
C11 H26B 2.8370 no .
C11 H26C 3.3349 no .
C12 H14 2.6547 no .
C12 H24A 2.7225 no .
C12 H24B 3.2801 no .
C12 H25B 3.3374 no .
C13 H26A 3.2772 no .
C13 H26B 3.2101 no .
C13 H26C 2.7195 no .
C13 H32 3.4160 no 3_664
C14 H26C 2.7653 no .
C14 H32 3.3351 no 3_664
C15 H32 3.2237 no 3_664
C16 H14 2.7083 no .
C16 H28 2.5999 no .
C16 H34A 3.1545 no .
C16 H34B 3.2180 no .
C16 H34C 2.6797 no .
C17 H19 2.5920 no .
C17 H28 2.8249 no .
C18 H34A 2.8229 no .
C18 H34B 2.8177 no .
C18 H34C 3.3598 no .
C19 H34A 3.0424 no .
C19 H34B 2.9457 no .
C19 H21A 2.9071 no .
C19 H35C 3.1574 no .
C19 H21B 2.9404 no .
C19 H35D 3.4546 no .
C19 H35F 2.5950 no .
C20 H22 3.0255 no .
C20 H36A 3.5494 no .
C20 H35A 3.4259 no .
C20 H35B 3.3917 no .
C20 H35C 2.7676 no .
C20 H35D 3.1578 no .
C20 H35E 3.1407 no .
C20 H35F 2.4264 no .
C21 H19 2.7801 no .
C21 H36A 3.1235 no .
C21 H36B 3.5315 no .
C21 H37A 2.7437 no .
C21 H37B 3.2591 no .
C22 H3A 3.2410 no .
C22 H3B 3.3325 no .
C22 H37A 2.5635 no .
C22 H37B 2.6070 no .
C22 H35A 3.2969 no .
C22 H35B 2.6751 no .
C22 H35C 3.2598 no .
C22 H35D 3.2047 no .
C22 H35E 2.5143 no .
C22 H35F 3.1069 no .
C23 H9 2.8816 no .
C24 H9 2.8187 no .
C24 H26A 3.1964 no .
C24 H26B 3.1803 no .
C25 H9 3.2591 no .
C26 H14 2.8083 no .
C26 H24A 2.8755 no .
C27 H14 2.7814 no .
C27 H30 2.7976 no .
C27 H34C 2.8843 no .
C28 H30 2.7432 no .
C28 H33 2.6748 no .
C28 H34C 2.4817 no .
C29 H31 3.2194 no .
C29 H32 3.2021 no .
C30 H28 3.3570 no .
C30 H33 3.2258 no .
C31 H32 3.0985 no .
C31 H33 3.5934 no .
C32 H31 3.0959 no .
C33 H28 2.6741 no .
C33 H30 3.2333 no .
C33 H31 3.5930 no .
C34 H19 2.6426 no .
C34 H28 2.5078 no .
C35 H19 3.4123 no .
C35 H22 2.5251 no .
C35 H37A 3.5571 no .
C36 H3A 3.4915 no .
C36 H3B 3.0141 no .
C36 H21A 2.8272 no .
C36 H21B 2.3502 no .
C36 H35E 3.3691 no .
C37 H22 2.5566 no .
C37 H21A 2.8327 no .
C37 H21B 2.8187 no .
C37 H35D 3.3393 no .
C37 H35E 2.9566 no .
C38 H36A 2.7477 no .
C38 H36B 2.7868 no .
C38 H39A 2.9268 no .
C38 H39B 2.3587 no .
C38 H39C 3.0097 no .
C40 H42A 2.8493 no .
C40 H42B 2.8926 no .
C40 H60 3.1660 no .
C40 H70 3.0760 no 2_765
C40 H74B 3.2040 no .
C40 H75A 2.5485 no .
C40 H75B 2.8228 no .
C41 H61 2.8239 no .
C41 H70 2.9082 no 2_765
C41 H75A 2.9111 no .
C42 H61 3.1326 no .
C42 H75A 3.1030 no .
C43 H62A 3.3228 no .
C44 H42A 3.0204 no .
C44 H42B 3.0358 no .
C44 H62A 2.7567 no .
C44 H62B 3.0543 no .
C44 H62C 3.3455 no .
C44 H70 3.4752 no 2_765
C45 H42A 2.9694 no .
C45 H42B 2.9898 no .
C45 H70 2.7010 no 2_765
C46 H48 2.7002 no .
C47 H62A 3.3375 no .
C47 H62B 3.0731 no .
C47 H62C 2.7585 no .
C47 H70 3.5958 no 2_765
C48 H62C 2.9556 no .
C48 H63B 3.0561 no .
C48 H64A 3.3403 no .
C48 H63C 2.9709 no .
C48 H64D 3.2439 no .
C49 H63A 3.4057 no .
C49 H63B 2.8532 no .
C49 H64A 3.1303 no .
C49 H63C 2.8313 no .
C49 H63D 3.3909 no .
C49 H64D 3.0041 no .
C50 H48 2.6786 no .
C50 H65A 3.2382 no .
C50 H65B 3.0538 no .
C50 H65C 2.6452 no .
C50 H64A 2.6775 no .
C50 H64B 3.0383 no .
C50 H64C 3.3623 no .
C51 H53 2.6450 no .
C51 H63A 2.6647 no .
C51 H63B 3.2750 no .
C51 H64A 3.4888 no .
C51 H64B 3.5026 no .
C51 H63C 3.3479 no .
C51 H63D 2.7500 no .
C51 H64D 3.3969 no .
C51 H64F 3.5653 no .
C52 H65A 2.8142 no .
C52 H65B 2.8129 no .
C52 H65C 3.3189 no .
C53 H65A 3.0614 no .
C53 H65B 3.1152 no .
C53 H66 2.8036 no .
C53 H71 3.5034 no 2_765
C54 H66 2.7110 no .
C54 H71 3.1857 no 2_765
C55 H53 2.6471 no .
C55 H67 2.7130 no .
C55 H73A 2.8669 no .
C55 H73B 2.8500 no .
C55 H73C 3.3453 no .
C56 H58 2.6406 no .
C56 H66 3.3166 no .
C56 H67 2.9566 no .
C57 H71 3.4689 no 2_765
C57 H73A 3.1395 no .
C57 H73B 3.2374 no .
C57 H73C 2.6551 no .
C58 H60 2.7304 no .
C58 H73C 2.7224 no .
C58 H74B 3.3619 no .
C58 H74C 3.0906 no .
C59 H61 3.1530 no .
C59 H74A 3.3388 no .
C59 H74B 2.6413 no .
C59 H74C 2.8264 no .
C59 H75B 3.0958 no .
C60 H58 2.5928 no .
C60 H75A 3.3892 no .
C60 H75B 2.6350 no .
C60 H76A 2.8742 no .
C61 H42A 3.2561 no .
C61 H42B 3.3052 no .
C61 H74A 2.7123 no .
C61 H74B 2.8203 no .
C61 H74C 3.4041 no .
C61 H76A 2.4987 no .
C61 H76B 2.7440 no .
C62 H48 2.9271 no .
C63 H48 2.8949 no .
C63 H65C 2.7084 no .
C64 H48 3.3368 no .
C64 H65C 3.3582 no .
C65 H53 2.7698 no .
C65 H63A 2.7768 no .
C65 H63D 2.9495 no .
C66 H53 2.7827 no .
C66 H69 2.6817 no .
C66 H73A 3.2211 no .
C66 H73B 3.1546 no .
C67 H69 2.6146 no .
C67 H72 2.6519 no .
C67 H73A 3.0976 no .
C67 H73B 2.9361 no .
C68 H66 2.5533 no .
C68 H70 3.2543 no .
C68 H71 3.2513 no .
C69 H66 2.6383 no .
C69 H67 3.2669 no .
C69 H71 3.5429 no .
C69 H72 3.1422 no .
C70 H71 3.0844 no .
C70 H74B 3.4621 no 3_674
C71 H69 3.5411 no .
C71 H70 3.0915 no .
C72 H67 2.6219 no .
C72 H69 3.1250 no .
C73 H58 2.7616 no .
C73 H67 2.6218 no .
C74 H58 3.1172 no .
C74 H61 2.5681 no .
C74 H76A 3.5378 no .
C221 H19 2.7000 no .
C221 H36A 2.5010 no .
C221 H36B 3.2490 no .
C221 H37A 2.5047 no .
C221 H37B 3.2925 no .
C235 H19 2.7304 no .
C235 H22 2.8686 no .
C235 H37A 2.5759 no .
C235 H37B 3.3990 no .
C250 H48 2.6344 no .
C250 H65A 3.1824 no .
C250 H65B 3.2445 no .
C250 H65C 2.6921 no .
C250 H64D 2.5415 no .
C250 H64E 3.2796 no .
C250 H64F 3.0032 no .
C263 H48 2.8131 no .
C263 H65C 2.8373 no .
C264 H48 3.1661 no .
C264 H65C 3.4140 no .
H3A H22 2.7273 no .
H3A H31 3.4418 no 3_664
H3A H36B 2.8617 no .
H3B H22 3.2168 no .
H3B H36A 3.4048 no .
H3B H36B 2.1996 no .
H9 H23B 2.6044 no .
H9 H23C 2.8459 no .
H9 H24B 2.3801 no .
H9 H25A 2.7452 no .
H14 H26A 3.4782 no .
H14 H26B 3.3995 no .
H14 H26C 2.1799 no .
H19 H34A 2.5610 no .
H19 H34B 2.4053 no .
H19 H34C 3.5994 no .
H19 H21A 2.7216 no .
H19 H35A 3.5891 no .
H19 H35C 3.1856 no .
H19 H21B 2.9371 no .
H19 H35D 2.9410 no .
H19 H35F 2.2292 no .
H22 H31 3.4848 no 3_664
H22 H36A 2.7902 no .
H22 H36B 2.2308 no .
H22 H37A 2.8385 no .
H22 H37B 2.3531 no .
H22 H21A 2.5923 no .
H22 H35A 3.1874 no .
H22 H35B 2.1796 no .
H22 H35C 3.1656 no .
H22 H21B 2.9395 no .
H22 H35E 2.5134 no .
H22 H35F 3.3890 no .
H24A H25A 2.8509 no .
H24A H25B 2.3884 no .
H24A H25C 2.3625 no .
H24A H26A 2.6365 no .
H24A H26B 2.8176 no .
H24B H25A 2.3737 no .
H24B H25B 2.8510 no .
H24B H25C 2.3769 no .
H25B H26B 3.0572 no .
H28 H33 2.4905 no .
H28 H34A 3.0513 no .
H28 H34B 3.1365 no .
H28 H34C 1.6715 no .
H30 H31 2.2826 no .
H32 H33 2.2182 no .
H36A H37A 2.4030 no .
H36A H37B 2.8600 no .
H36A H21A 3.0151 no .
H36A H21B 2.0964 no .
H36B H37A 2.8592 no .
H36B H37B 2.3738 no .
H36B H21B 3.2726 no .
H37A H21A 2.2020 no .
H37A H35A 3.4780 no .
H37A H21B 2.3612 no .
H37A H35D 2.4706 no .
H37A H35E 2.4063 no .
H37A H35F 3.5353 no .
H37B H21A 3.1509 no .
H37B H35B 3.4153 no .
H37B H21B 3.4683 no .
H37B H35E 2.8363 no .
H42A H61 2.8432 no .
H42A H75A 3.4675 no .
H42B H61 3.2236 no .
H42B H75A 2.5539 no .
H42B C75 3.2867 no .
H48 H62B 3.2572 no .
H48 H62C 2.4242 no .
H48 H63B 2.5360 no .
H48 H64A 2.9645 no .
H48 H64C 3.5677 no .
H48 H63C 2.4670 no .
H48 H64D 2.8356 no .
H48 H64E 3.3027 no .
H53 H65A 2.5662 no .
H53 H65B 2.6727 no .
H53 H66 2.2163 no .
H58 H60 2.5476 no .
H58 H73A 3.2763 no .
H58 H73B 3.4931 no .
H58 H73C 2.1341 no .
H58 H74B 3.4605 no .
H58 H74C 2.7551 no .
H60 H61 2.6927 no .
H60 H74A 2.4520 no .
H60 H74B 2.8659 no .
H60 H74C 2.3451 no .
H60 H75A 3.5080 no .
H60 H75B 2.4047 no .
H60 C75 2.5869 no .
H60 C76 3.0077 no .
H60 H76A 2.5027 no .
H61 H74A 2.3964 no .
H61 H74B 2.7238 no .
H61 H74C 3.4873 no .
H61 H75A 2.5218 no .
H61 H75B 2.8609 no .
H61 C76 2.5188 no .
H61 H76A 2.4734 no .
H61 H76B 2.4758 no .
H65A H63A 3.5640 no .
H65A H63D 3.4388 no .
H65B H63A 3.2071 no .
H65C H63A 2.1714 no .
H65C H63B 3.5697 no .
H65C H64B 2.9746 no .
H65C H63D 2.3485 no .
H65C H64F 3.0386 no .
H66 H67 2.6916 no .
H66 H69 2.0970 no .
H67 H69 3.5172 no .
H67 H72 2.4786 no .
H67 H73A 2.5154 no .
H67 H73B 2.1797 no .
H67 H73C 3.5381 no .
H69 H70 2.2668 no .
H70 H74B 3.5405 no 3_674
H71 H72 2.3544 no .
H74A H76A 3.1294 no .
H75A O6 2.9382 no .
H75A C77 2.9247 no .
H75A H76A 2.8366 no .
H75A H76B 2.2984 no .
H75B O6 2.6134 no .
H75B C77 2.7073 no .
H75B H76A 2.4701 no .
H75B H76B 2.8417 no .
O5 H76A 2.8008 no .
O5 H76B 2.8649 no .
O6 H76A 3.2125 no .
O6 H76B 3.1431 no .
O6 H78A 2.0029 no .
O6 H78B 3.1903 no .
O6 H78C 3.2496 no .
C77 H78A 2.3374 no .
C77 H78B 2.9427 no .
C77 H78C 2.9763 no .
H63A H64A 2.8348 no .
H63A H64B 2.2687 no .
H63A H64C 2.5485 no .
H63B H64A 2.5726 no .
H63B H64B 2.8240 no .
H63B H64C 2.2550 no .
H63C H64D 2.6165 no .
H63C H64E 2.2595 no .
H63C H64F 2.8199 no .
H63D H64D 2.8262 no .
H63D H64E 2.6055 no .
H63D H64F 2.2649 no .
H21A H35A 2.1828 no .
H21A H35B 2.7013 no .
H21A H35C 2.7026 no .
H21B H35D 2.2399 no .
H21B H35E 2.7309 no .
H21B H35F 2.7435 no .
O1 H25A 3.1125 no 2_764
O1 H25B 3.2894 no 2_764
O1 H25C 3.3858 no 2_764
O1 H42A 2.9341 no 1_554
O1 H69 2.5346 no 2_764
O1 H70 2.3950 no 2_764
O2 H37B 3.4030 no 3_775
O2 H63A 3.4524 no 2_764
O2 H64E 3.5535 no 2_764
O2 H64F 3.0366 no 2_764
O2 H76A 3.3662 no .
O2 H78B 2.9646 no 2_754
O3 H26B 3.1742 no 2_764
O3 H42B 3.5233 no 3_774
O3 H65C 2.5654 no 2_764
O3 H63A 2.7062 no 2_764
O3 H64B 2.9089 no 2_764
O3 H63D 2.7886 no 2_764
O3 H64F 3.0081 no 2_764
O3 H78A 3.3998 no 2_754
O3 H78B 2.1001 no 2_754
O3 H78C 2.4070 no 2_754
O4 H3A 2.7442 no 1_556
O4 H30 2.5513 no 3_665
O4 H31 2.9565 no 3_665
O4 H64A 3.0790 no 3_665
O4 H64B 2.5884 no 3_665
O4 H64C 2.7054 no 3_665
O4 H63C 3.5917 no 3_665
O4 H63D 3.5218 no 3_665
O4 H39A 3.2460 no 2_755
O4 H39B 2.8698 no 2_755
O4 H39C 3.2875 no 2_755
N3 H53 3.4090 no .
N3 H79B 3.2585 no 2_654
N4 H79A 3.3370 no .
N5 H62A 3.5643 no 2_654
N5 H79A 3.4586 no 2_655
N5 H79C 3.3697 no 3_665
N6 H21B 3.3326 no .
N7 H34A 2.8570 no .
N8 H73A 3.5718 no 3_675
N11 H9 3.5055 no 3_665
N11 H23C 3.4984 no 3_665
N11 H24B 3.4202 no 3_665
N11 H48 3.0007 no 3_664
N11 H62C 2.6102 no 3_664
N11 H74A 3.3303 no 2_754
N11 H74C 3.2592 no 2_754
N11 H63B 3.1238 no 3_664
N11 H64C 3.4456 no 3_664
N11 H63C 3.4125 no 3_664
N11 H64D 3.4260 no 3_664
N11 H64E 2.7107 no 3_664
N11 H35A 2.6305 no .
N11 H35B 2.5532 no .
N11 H35C 1.8745 no .
N11 H35E 3.5937 no .
N11 H35F 3.2448 no .
C2 H73B 3.2163 no .
C3 H65B 3.3598 no 2_764
C3 H73B 3.3676 no .
C3 H39C 3.3486 no 2_754
C4 H42A 3.4669 no 1_554
C4 H69 3.4234 no 2_764
C4 H70 3.4484 no 2_764
C4 H73B 3.5320 no .
C5 H62A 3.4846 no 1_554
C5 H67 3.4646 no .
C5 H73B 3.5196 no .
C6 H73B 3.2886 no .
C7 H62A 3.3376 no 1_554
C7 H62C 3.5430 no 1_554
C7 H67 3.4957 no .
C8 H62A 3.4886 no 1_554
C8 H66 3.5463 no .
C9 H66 3.5437 no .
C9 H79B 3.2615 no 2_654
C10 H53 3.5378 no .
C10 H65A 3.5313 no .
C10 H79B 2.8589 no 2_654
C11 H34B 3.5150 no 2_654
C11 H65A 2.9718 no .
C11 H79B 2.9904 no 2_654
C12 H34B 2.8340 no 2_654
C12 H65A 2.6302 no .
C12 H79B 3.3955 no 2_654
C13 H34B 3.0801 no 2_654
C13 H65A 3.0477 no .
C13 H79B 3.5623 no 2_654
C14 H34B 3.4232 no 2_654
C14 H34C 3.4009 no 2_654
C14 H64A 3.5086 no .
C16 H33 3.0922 no 2_654
C17 H33 3.5572 no 2_654
C17 H79A 3.0933 no .
C18 H79A 2.7950 no .
C19 H79A 2.8176 no .
C19 H79B 3.5073 no .
C20 H79A 3.4832 no .
C21 H75B 3.4245 no .
C23 H62C 3.4382 no 1_554
C23 H72 3.4785 no .
C24 H65A 3.5507 no .
C24 H74A 3.1196 no 3_674
C24 H35A 3.1027 no 2_654
C24 H35D 3.1820 no 2_654
C24 H35F 3.1215 no 2_654
C25 H61 3.3313 no 3_674
C25 H65A 3.2214 no .
C25 H74A 3.3311 no 3_674
C25 H74B 3.3543 no 3_674
C26 H34A 3.2416 no 2_654
C26 H34B 3.0628 no 2_654
C26 H42B 2.9690 no 2_654
C26 H65A 2.8934 no .
C26 H65C 3.2732 no .
C26 H75A 3.3078 no 2_654
C26 H64B 3.3384 no .
C27 H33 2.9258 no 2_654
C27 H48 3.4818 no .
C27 H64A 2.8412 no .
C27 H63C 3.3982 no .
C28 H32 3.4718 no 2_654
C28 H33 3.1391 no 2_654
C28 H48 3.5740 no .
C28 H62B 3.3175 no .
C28 H64A 3.4692 no .
C29 H62A 3.5701 no 2_654
C29 H62B 3.3732 no .
C29 H62B 3.5948 no 2_654
C29 H64A 3.5650 no .
C29 H79C 3.2384 no 3_665
C30 H62A 2.8336 no 2_654
C30 H62B 3.3233 no 2_654
C30 H64A 2.9430 no .
C30 H64C 3.1568 no .
C30 H63C 3.3178 no .
C30 H79C 3.5432 no 3_665
C31 H62A 2.8831 no 2_654
C31 H79C 3.5913 no 3_665
C32 H79A 3.2769 no 2_655
C32 H79B 3.4603 no 3_665
C32 H79C 3.1059 no 3_665
C33 H62B 3.1450 no .
C33 H79C 3.0410 no 3_665
C34 H14 3.5945 no 3_665
C34 H26A 3.1951 no 3_665
C34 H26C 3.3717 no 3_665
C34 H32 3.5259 no 2_654
C34 H79A 3.5775 no .
C34 H79B 3.4647 no .
C35 H24B 3.2588 no 3_665
C35 H74A 3.3431 no 2_754
C35 H39A 3.4595 no 2_754
C36 H58 3.5336 no .
C36 H65C 3.5864 no 2_764
C36 H64F 3.4656 no 2_764
C37 H76A 3.4716 no 2_754
C38 H63A 3.1418 no 2_764
C38 H64F 2.9211 no 2_764
C38 H78B 2.6950 no 2_754
C38 H78C 3.1669 no 2_754
C39 H3A 3.2104 no 3_775
C39 H22 3.1426 no 3_775
C39 H37B 3.4809 no 3_775
C39 H63A 3.3659 no 2_764
C39 H64B 2.9119 no 2_764
C39 H64C 2.7576 no 2_764
C39 H63D 3.1838 no 2_764
C39 H64E 3.2944 no 2_764
C39 H64F 3.2221 no 2_764
C39 H35B 3.4112 no 3_775
C39 H78B 2.7227 no 2_754
C41 H26A 3.5221 no 3_665
C41 H34A 3.1483 no .
C42 H3A 3.5579 no 1_556
C42 H26A 3.4214 no 3_665
C42 H26C 3.3682 no 3_665
C42 H39B 3.2998 no 2_755
C42 H78A 3.5499 no 3_775
C42 H78B 2.9179 no 3_775
C43 H3A 3.2031 no 1_556
C43 H26C 3.3527 no 3_665
C43 H30 3.4603 no 3_665
C43 H34A 3.5758 no .
C43 H64B 3.2830 no 3_665
C43 H39B 3.4624 no 2_755
C44 H34A 2.9543 no .
C45 H34A 2.6317 no .
C46 H23C 3.2023 no 1_556
C46 H28 3.5845 no .
C46 H34A 3.3057 no .
C46 H34C 3.5378 no .
C47 H23C 3.2316 no 1_556
C47 H34A 3.2146 no .
C48 H23C 3.1904 no 1_556
C50 H73C 3.1406 no 3_675
C51 H14 3.4927 no .
C51 H73A 3.3409 no 3_675
C51 H73C 2.9771 no 3_675
C52 H73A 3.1061 no 3_675
C52 H73C 3.4282 no 3_675
C53 H73A 3.3539 no 3_675
C55 H72 3.3443 no 3_675
C58 H36A 2.9730 no .
C58 H64D 3.4371 no 2_764
C58 H21B 3.2021 no .
C59 H36A 3.3839 no .
C59 H21B 2.9259 no .
C60 H36A 3.5834 no .
C60 H64D 3.4200 no 2_764
C60 H64E 3.5263 no 2_764
C60 H64F 3.3165 no 2_764
C60 H21B 3.2930 no .
C61 H25C 3.3334 no 2_765
C61 H21B 3.5621 no .
C61 H78A 3.2826 no 3_775
C62 H23C 3.1946 no 1_556
C62 H30 3.4475 no 3_665
C62 H79C 2.8551 no 2_655
C63 H39A 3.2909 no 3_675
C63 H39B 3.4850 no 3_675
C64 H14 3.3783 no .
C64 H26C 3.3848 no .
C64 H30 2.7290 no .
C64 H39A 2.7363 no 3_675
C64 H39B 2.7941 no 3_675
C65 H3B 3.1998 no 3_675
C65 H25B 3.1774 no .
C65 H26B 2.9038 no .
C65 H36B 3.3984 no 3_675
C65 H73B 3.3774 no 3_675
C65 H73C 3.0251 no 3_675
C66 H72 2.8695 no 3_675
C67 H71 3.2841 no 3_675
C67 H72 3.0781 no 3_675
C68 H23B 3.1863 no .
C68 H72 3.4540 no 3_675
C69 H23A 3.2146 no 3_675
C69 H25A 3.3784 no .
C69 H72 3.5255 no 3_675
C70 H23A 3.0933 no 3_675
C71 H23B 3.5667 no .
C71 H73A 3.0572 no 2_764
C72 H23A 3.5351 no .
C72 H23B 3.0125 no .
C73 H65B 2.8500 no 2_764
C73 H71 3.5211 no 3_675
C74 H9 3.4487 no 2_765
C74 H23B 3.5272 no 2_765
C74 H24B 3.0694 no 2_765
C74 H25C 3.4237 no 2_765
C74 H63B 3.5842 no 2_764
C74 H64D 2.9795 no 2_764
C74 H64E 3.0605 no 2_764
C74 H64F 3.4805 no 2_764
C74 H35A 3.4757 no 3_775
C79 H19 3.4568 no .
C79 H34B 3.2706 no .
C79 H62A 3.5148 no 3_664
C79 H62B 3.4520 no 3_664
C79 H62C 3.0580 no 3_664
C79 H35C 2.7240 no .
C79 H35F 3.3777 no .
C80 H9 3.4888 no 3_665
C80 H24B 3.4181 no 3_665
C80 H62B 3.3970 no 3_664
C80 H62C 2.5463 no 3_664
C80 H35A 2.8909 no .
C80 H35B 3.0956 no .
C80 H35C 1.8221 no .
C80 H35F 2.9929 no .
C221 H75B 2.8405 no .
C235 H24A 2.9149 no 3_665
C235 H24B 3.1952 no 3_665
C235 H75B 2.8900 no .
C250 H14 3.2195 no .
C263 H14 3.5982 no .
C263 H30 3.5932 no .
C263 H39A 3.2520 no 3_675
C263 H39B 3.3758 no 3_675
C264 H58 3.1360 no 3_675
C264 H60 3.0612 no 3_675
C264 H74A 3.5687 no 3_675
C264 H74C 2.6058 no 3_675
C264 H39A 2.9745 no 3_675
C264 H39B 3.5739 no 3_675
H3A O4 2.7442 no 1_554
H3A C39 3.2104 no 2_754
H3A C42 3.5579 no 1_554
H3A C43 3.2031 no 1_554
H3A H42A 2.9834 no 1_554
H3A H39A 3.3278 no 2_754
H3A H39B 3.4225 no 2_754
H3A H39C 2.4589 no 2_754
H3B C65 3.1998 no 2_764
H3B H25B 3.2311 no 2_764
H3B H65A 3.4600 no 2_764
H3B H65B 2.4381 no 2_764
H3B H65C 3.2922 no 2_764
H3B H73B 2.9525 no .
H3B H73C 3.4952 no .
H3B H39C 3.5079 no 2_754
H9 N11 3.5055 no 2_654
H9 C74 3.4487 no 3_674
H9 C80 3.4888 no 2_654
H9 H74A 3.2935 no 3_674
H9 H74B 3.0167 no 3_674
H9 H74C 3.4852 no 3_674
H9 H79B 3.4477 no 2_654
H14 C34 3.5945 no 2_654
H14 C51 3.4927 no .
H14 C64 3.3783 no .
H14 C250 3.2195 no .
H14 C263 3.5982 no .
H14 H34B 3.3648 no 2_654
H14 H34C 3.1619 no 2_654
H14 H64A 2.7764 no .
H14 H64B 3.1843 no .
H14 H63C 3.5006 no .
H14 H63D 3.3964 no .
H19 C79 3.4568 no .
H19 H26A 3.0877 no 3_665
H19 H75B 3.5389 no .
H19 H79A 2.9537 no .
H19 H79B 3.1989 no .
H22 C39 3.1426 no 2_754
H22 H39A 2.6788 no 2_754
H22 H39C 2.7545 no 2_754
H23A C69 3.2146 no 2_764
H23A C70 3.0933 no 2_764
H23A C72 3.5351 no .
H23A H69 3.2414 no 2_764
H23A H70 3.0335 no 2_764
H23A H72 3.1772 no .
H23B C68 3.1863 no .
H23B C71 3.5667 no .
H23B C72 3.0125 no .
H23B C74 3.5272 no 3_674
H23B H72 3.0853 no .
H23B H74B 2.9929 no 3_674
H23B H74C 3.1785 no 3_674
H23C N11 3.4984 no 2_654
H23C C46 3.2023 no 1_554
H23C C47 3.2316 no 1_554
H23C C48 3.1904 no 1_554
H23C C62 3.1946 no 1_554
H23C H48 2.9571 no 1_554
H23C H62A 3.3409 no 1_554
H23C H62C 2.6403 no 1_554
H23C H74C 3.2658 no 3_674
H24A C235 2.9149 no 2_654
H24A H74A 3.4909 no 3_674
H24A H75A 3.4870 no 2_654
H24A O6 2.7388 no 2_654
H24A H21A 3.4935 no 2_654
H24A H35A 2.9141 no 2_654
H24A H35D 2.4021 no 2_654
H24A H35E 3.2422 no 2_654
H24A H35F 2.6891 no 2_654
H24B N11 3.4202 no 2_654
H24B C35 3.2588 no 2_654
H24B C74 3.0694 no 3_674
H24B C80 3.4181 no 2_654
H24B C235 3.1952 no 2_654
H24B H74A 2.3225 no 3_674
H24B H74B 3.0381 no 3_674
H24B H74C 3.5108 no 3_674
H24B H35A 2.4189 no 2_654
H24B H35C 3.3189 no 2_654
H24B H35D 3.1130 no 2_654
H24B H35E 3.1948 no 2_654
H24B H35F 2.7563 no 2_654
H24B H79B 3.3820 no 2_654
H25A O1 3.1125 no 3_675
H25A C69 3.3784 no .
H25A H65A 3.3976 no .
H25A H66 3.4604 no .
H25A H69 2.8400 no .
H25A H70 3.5958 no .
H25A H74A 3.3586 no 3_674
H25A H74B 2.9682 no 3_674
H25B O1 3.2894 no 3_675
H25B C65 3.1774 no .
H25B H3B 3.2311 no 3_675
H25B H65A 2.4877 no .
H25B H65B 3.1722 no .
H25B H65C 3.4393 no .
H25C O1 3.3858 no 3_675
H25C C61 3.3334 no 3_674
H25C C74 3.4237 no 3_674
H25C H42A 2.9201 no 3_674
H25C H61 2.4436 no 3_674
H25C H74A 2.9786 no 3_674
H25C H74B 3.0924 no 3_674
H25C O6 3.2970 no 2_654
H25C H78A 3.3059 no 2_654
H26A C34 3.1951 no 2_654
H26A C41 3.5221 no 2_654
H26A C42 3.4214 no 2_654
H26A H19 3.0877 no 2_654
H26A H34A 2.7662 no 2_654
H26A H34B 2.7602 no 2_654
H26A H42B 2.7081 no 2_654
H26A H75A 2.5738 no 2_654
H26A C75 3.4834 no 2_654
H26A H35D 3.5421 no 2_654
H26B O3 3.1742 no 3_675
H26B C65 2.9038 no .
H26B H42B 2.9961 no 2_654
H26B H65A 2.4084 no .
H26B H65C 2.5704 no .
H26B H75A 3.2319 no 2_654
H26B H64B 3.1957 no .
H26B H63D 3.3399 no .
H26B H78C 3.3401 no 1_455
H26C C34 3.3717 no 2_654
H26C C42 3.3682 no 2_654
H26C C43 3.3527 no 2_654
H26C C64 3.3848 no .
H26C H34A 3.0074 no 2_654
H26C H34B 3.0898 no 2_654
H26C H34C 3.4827 no 2_654
H26C H42B 2.7053 no 2_654
H26C H65A 3.2374 no .
H26C H65C 3.3485 no .
H26C H64A 3.3436 no .
H26C H64B 2.6283 no .
H26C H63D 3.0737 no .
H28 C46 3.5845 no .
H28 H32 3.0961 no 2_654
H28 H33 3.3137 no 2_654
H28 H62B 2.9915 no .
H30 O4 2.5513 no 2_654
H30 C43 3.4603 no 2_654
H30 C62 3.4475 no 2_654
H30 C64 2.7290 no .
H30 C263 3.5932 no .
H30 H62A 2.8639 no 2_654
H30 H62B 3.2345 no 2_654
H30 H64A 2.1827 no .
H30 H64B 3.1230 no .
H30 H64C 2.5255 no .
H30 H63C 2.7019 no .
H31 O4 2.9565 no 2_654
H31 H62A 2.9719 no 2_654
H31 H64C 3.4418 no .
H32 C28 3.4718 no 3_665
H32 C34 3.5259 no 3_665
H32 H28 3.0961 no 3_665
H32 H34B 3.2427 no 3_665
H32 H34C 3.0734 no 3_665
H32 H79A 3.2200 no 2_655
H32 H79B 3.4521 no 3_665
H32 H79C 3.4970 no 3_665
H33 C16 3.0922 no 3_665
H33 C17 3.5572 no 3_665
H33 C27 2.9258 no 3_665
H33 C28 3.1391 no 3_665
H33 H28 3.3137 no 3_665
H33 H62B 2.8188 no .
H33 H79C 3.4017 no 3_665
H34A N7 2.8570 no .
H34A C26 3.2416 no 3_665
H34A C41 3.1483 no .
H34A C43 3.5758 no .
H34A C44 2.9543 no .
H34A C45 2.6317 no .
H34A C46 3.3057 no .
H34A C47 3.2146 no .
H34A H26A 2.7662 no 3_665
H34A H26C 3.0074 no 3_665
H34B C11 3.5150 no 3_665
H34B C12 2.8340 no 3_665
H34B C13 3.0801 no 3_665
H34B C14 3.4232 no 3_665
H34B C26 3.0628 no 3_665
H34B C79 3.2706 no .
H34B H14 3.3648 no 3_665
H34B H26A 2.7602 no 3_665
H34B H26C 3.0898 no 3_665
H34B H32 3.2427 no 2_654
H34B H79A 3.0574 no .
H34B H79B 2.6338 no .
H34C C14 3.4009 no 3_665
H34C C46 3.5378 no .
H34C H14 3.1619 no 3_665
H34C H26C 3.4827 no 3_665
H34C H32 3.0734 no 2_654
H36A C58 2.9730 no .
H36A C59 3.3839 no .
H36A C60 3.5834 no .
H36A H58 2.5911 no .
H36A H60 2.9020 no .
H36A H65C 3.5214 no 2_764
H36A H73C 3.1001 no .
H36A H75B 3.5550 no .
H36A H63A 3.2144 no 2_764
H36A H64F 2.8037 no 2_764
H36B C65 3.3984 no 2_764
H36B H65B 3.0103 no 2_764
H36B H65C 2.8963 no 2_764
H36B H73C 3.4792 no .
H36B H63A 3.5643 no 2_764
H36B H64F 3.5959 no 2_764
H36B H39C 3.4007 no 2_754
H37A H60 3.5085 no .
H37A H75B 2.8513 no .
H37A O5 3.1286 no 2_754
H37A O6 2.9035 no .
H37A C77 3.3860 no .
H37A H76A 3.2782 no 2_754
H37A H76B 3.2971 no 2_754
H37B O2 3.4030 no 2_754
H37B C39 3.4809 no 2_754
H37B O5 2.1858 no 2_754
H37B C76 3.2482 no 2_754
H37B C77 2.9615 no 2_754
H37B C78 3.2735 no 2_754
H37B H39A 3.3995 no 2_754
H37B H39C 3.1127 no 2_754
H37B H76A 2.8272 no 2_754
H37B H76B 3.3655 no 2_754
H37B H78C 3.2797 no 2_754
H42A O1 2.9341 no 1_556
H42A C4 3.4669 no 1_556
H42A H3A 2.9834 no 1_556
H42A H25C 2.9201 no 2_765
H42A C78 3.2974 no 3_775
H42A H39B 3.1375 no 2_755
H42A H39C 3.2922 no 2_755
H42A H78A 3.1212 no 3_775
H42A H78B 2.6300 no 3_775
H42B O3 3.5233 no 2_755
H42B C26 2.9690 no 3_665
H42B H26A 2.7081 no 3_665
H42B H26B 2.9961 no 3_665
H42B H26C 2.7053 no 3_665
H42B H64B 3.2661 no 3_665
H42B C78 3.0106 no 3_775
H42B H39B 2.9223 no 2_755
H42B H78A 3.1283 no 3_775
H42B H78B 2.3452 no 3_775
H42B H78C 3.1206 no 3_775
H48 N11 3.0007 no 2_655
H48 C27 3.4818 no .
H48 C28 3.5740 no .
H48 H23C 2.9571 no 1_556
H53 N3 3.4090 no .
H53 C10 3.5378 no .
H53 H73A 3.5422 no 3_675
H53 H73B 3.4977 no 3_675
H58 C36 3.5336 no .
H58 C264 3.1360 no 2_764
H58 H36A 2.5911 no .
H58 H63A 3.3482 no 2_764
H58 H63B 3.4605 no 2_764
H58 H64D 2.6137 no 2_764
H58 H64F 2.7900 no 2_764
H58 H21B 3.4002 no .
H60 C264 3.0612 no 2_764
H60 H36A 2.9020 no .
H60 H37A 3.5085 no .
H60 H63B 3.5985 no 2_764
H60 H64D 3.0934 no 2_764
H60 H64E 3.0082 no 2_764
H60 H64F 2.5867 no 2_764
H60 H21B 2.9276 no .
H61 C25 3.3313 no 2_765
H61 H25C 2.4436 no 2_765
H61 C78 3.4224 no 3_775
H61 H78A 2.6304 no 3_775
H61 H78B 3.5424 no 3_775
H62A N5 3.5643 no 3_665
H62A C5 3.4846 no 1_556
H62A C7 3.3376 no 1_556
H62A C8 3.4886 no 1_556
H62A C29 3.5701 no 3_665
H62A C30 2.8336 no 3_665
H62A C31 2.8831 no 3_665
H62A C79 3.5148 no 2_655
H62A H23C 3.3409 no 1_556
H62A H30 2.8639 no 3_665
H62A H31 2.9719 no 3_665
H62A H79C 2.7283 no 2_655
H62B C28 3.3175 no .
H62B C29 3.3732 no .
H62B C29 3.5948 no 3_665
H62B C30 3.3233 no 3_665
H62B C33 3.1450 no .
H62B C79 3.4520 no 2_655
H62B C80 3.3970 no 2_655
H62B H28 2.9915 no .
H62B H30 3.2345 no 3_665
H62B H33 2.8188 no .
H62B H79C 2.7373 no 2_655
H62C N11 2.6102 no 2_655
H62C C7 3.5430 no 1_556
H62C C23 3.4382 no 1_556
H62C C79 3.0580 no 2_655
H62C C80 2.5463 no 2_655
H62C H23C 2.6403 no 1_556
H62C H79C 2.6117 no 2_655
H65A C10 3.5313 no .
H65A C11 2.9718 no .
H65A C12 2.6302 no .
H65A C13 3.0477 no .
H65A C24 3.5507 no .
H65A C25 3.2214 no .
H65A C26 2.8934 no .
H65A H3B 3.4600 no 3_675
H65A H25A 3.3976 no .
H65A H25B 2.4877 no .
H65A H26B 2.4084 no .
H65A H26C 3.2374 no .
H65B C3 3.3598 no 3_675
H65B C73 2.8500 no 3_675
H65B H3B 2.4381 no 3_675
H65B H25B 3.1722 no .
H65B H36B 3.0103 no 3_675
H65B H73A 3.1762 no 3_675
H65B H73B 2.5178 no 3_675
H65B H73C 2.4477 no 3_675
H65C O3 2.5654 no 3_675
H65C C26 3.2732 no .
H65C C36 3.5864 no 3_675
H65C H3B 3.2922 no 3_675
H65C H25B 3.4393 no .
H65C H26B 2.5704 no .
H65C H26C 3.3485 no .
H65C H36A 3.5214 no 3_675
H65C H36B 2.8963 no 3_675
H65C H73C 3.2730 no 3_675
H66 C8 3.5463 no .
H66 C9 3.5437 no .
H66 H25A 3.4604 no .
H66 H72 2.9658 no 3_675
H67 C5 3.4646 no .
H67 C7 3.4957 no .
H67 H71 3.1110 no 3_675
H67 H72 3.5187 no 3_675
H69 O1 2.5346 no 3_675
H69 C4 3.4234 no 3_675
H69 H23A 3.2414 no 3_675
H69 H25A 2.8400 no .
H69 H72 3.2531 no 3_675
H70 O1 2.3950 no 3_675
H70 C4 3.4484 no 3_675
H70 H23A 3.0335 no 3_675
H70 H25A 3.5958 no .
H71 C67 3.2841 no 2_764
H71 C73 3.5211 no 2_764
H71 H67 3.1110 no 2_764
H71 H73A 2.6082 no 2_764
H72 C23 3.4785 no .
H72 C55 3.3443 no 2_764
H72 C66 2.8695 no 2_764
H72 C67 3.0781 no 2_764
H72 C68 3.4540 no 2_764
H72 C69 3.5255 no 2_764
H72 H23A 3.1772 no .
H72 H23B 3.0853 no .
H72 H66 2.9658 no 2_764
H72 H67 3.5187 no 2_764
H72 H69 3.2531 no 2_764
H73A N8 3.5718 no 2_764
H73A C51 3.3409 no 2_764
H73A C52 3.1061 no 2_764
H73A C53 3.3539 no 2_764
H73A C71 3.0572 no 3_675
H73A H53 3.5422 no 2_764
H73A H65B 3.1762 no 2_764
H73A H71 2.6082 no 3_675
H73B C2 3.2163 no .
H73B C3 3.3676 no .
H73B C4 3.5320 no .
H73B C5 3.5196 no .
H73B C6 3.2886 no .
H73B C65 3.3774 no 2_764
H73B H3B 2.9525 no .
H73B H53 3.4977 no 2_764
H73B H65B 2.5178 no 2_764
H73C C50 3.1406 no 2_764
H73C C51 2.9771 no 2_764
H73C C52 3.4282 no 2_764
H73C C65 3.0251 no 2_764
H73C H3B 3.4952 no .
H73C H36A 3.1001 no .
H73C H36B 3.4792 no .
H73C H65B 2.4477 no 2_764
H73C H65C 3.2730 no 2_764
H73C H63A 3.3340 no 2_764
H73C H64D 3.2751 no 2_764
H73C H64F 3.4475 no 2_764
H74A N11 3.3303 no 3_775
H74A C24 3.1196 no 2_765
H74A C25 3.3311 no 2_765
H74A C35 3.3431 no 3_775
H74A C264 3.5687 no 2_764
H74A H9 3.2935 no 2_765
H74A H24A 3.4909 no 2_765
H74A H24B 2.3225 no 2_765
H74A H25A 3.3586 no 2_765
H74A H25C 2.9786 no 2_765
H74A H64D 3.3961 no 2_764
H74A H64E 3.0267 no 2_764
H74A H35A 2.5826 no 3_775
H74A H35B 3.3530 no 3_775
H74A H35E 3.2422 no 3_775
H74B C25 3.3543 no 2_765
H74B H9 3.0167 no 2_765
H74B H23B 2.9929 no 2_765
H74B H24B 3.0381 no 2_765
H74B H25A 2.9682 no 2_765
H74B H25C 3.0924 no 2_765
H74C N11 3.2592 no 3_775
H74C C264 2.6058 no 2_764
H74C H9 3.4852 no 2_765
H74C H23B 3.1785 no 2_765
H74C H23C 3.2658 no 2_765
H74C H24B 3.5108 no 2_765
H74C H63B 2.7482 no 2_764
H74C H64D 2.1015 no 2_764
H74C H64E 2.4383 no 2_764
H74C H64F 2.9031 no 2_764
H75A C26 3.3078 no 3_665
H75A H24A 3.4870 no 3_665
H75A H26A 2.5738 no 3_665
H75A H26B 3.2319 no 3_665
H75A H21B 3.4864 no .
H75A H35D 2.9579 no .
H75A C78 3.2344 no 3_775
H75A H78A 3.0247 no 3_775
H75A H78B 3.3248 no 3_775
H75A H78C 2.8332 no 3_775
H75B C21 3.4245 no .
H75B C221 2.8405 no .
H75B C235 2.8900 no .
H75B H19 3.5389 no .
H75B H36A 3.5550 no .
H75B H37A 2.8513 no .
H75B H21A 2.5100 no .
H75B H21B 2.1269 no .
H75B H35D 2.2037 no .
H75B H35E 3.5544 no .
H75B H35F 3.4647 no .
O5 H37A 3.1286 no 3_775
O5 H37B 2.1858 no 3_775
O5 H39B 3.3435 no 3_775
O5 H76B 3.1560 no 2_754
O6 H24A 2.7388 no 3_665
O6 H25C 3.2970 no 3_665
O6 H37A 2.9035 no .
O6 H21A 3.2341 no .
O6 H35D 2.2221 no .
O6 H35E 3.1827 no .
O6 H76B 2.8883 no 2_754
C75 H26A 3.4834 no 3_665
C75 H21A 3.4343 no .
C75 H21B 3.0453 no .
C75 H35D 2.9561 no .
C75 H78A 3.1283 no 3_775
C75 H78C 3.2564 no 3_775
C76 H37B 3.2482 no 3_775
C76 H78A 2.5710 no 3_775
C76 H78C 2.7466 no 3_775
C77 H37A 3.3860 no .
C77 H37B 2.9615 no 3_775
C77 H35D 3.3564 no .
C77 H76B 3.4379 no 2_754
C77 H78C 3.2088 no 3_775
H63A O2 3.4524 no 3_675
H63A O3 2.7062 no 3_675
H63A C38 3.1418 no 3_675
H63A C39 3.3659 no 3_675
H63A H36A 3.2144 no 3_675
H63A H36B 3.5643 no 3_675
H63A H58 3.3482 no 3_675
H63A H73C 3.3340 no 3_675
H63A H39A 3.0969 no 3_675
H63A H39B 3.0892 no 3_675
H63B N11 3.1238 no 2_655
H63B C74 3.5842 no 3_675
H63B H58 3.4605 no 3_675
H63B H60 3.5985 no 3_675
H63B H74C 2.7482 no 3_675
H63B H35B 3.5992 no 2_655
H63B H39A 3.2998 no 3_675
H64A O4 3.0790 no 2_654
H64A C14 3.5086 no .
H64A C27 2.8412 no .
H64A C28 3.4692 no .
H64A C29 3.5650 no .
H64A C30 2.9430 no .
H64A H14 2.7764 no .
H64A H26C 3.3436 no .
H64A H30 2.1827 no .
H64A H39A 3.5833 no 3_675
H64B O3 2.9089 no 3_675
H64B O4 2.5884 no 2_654
H64B C26 3.3384 no .
H64B C39 2.9119 no 3_675
H64B C43 3.2830 no 2_654
H64B H14 3.1843 no .
H64B H26B 3.1957 no .
H64B H26C 2.6283 no .
H64B H30 3.1230 no .
H64B H42B 3.2661 no 2_654
H64B H39A 2.7391 no 3_675
H64B H39B 2.2568 no 3_675
H64B H39C 3.5871 no 3_675
H64C O4 2.7054 no 2_654
H64C N11 3.4456 no 2_655
H64C C30 3.1568 no .
H64C C39 2.7576 no 3_675
H64C H30 2.5255 no .
H64C H31 3.4418 no .
H64C H35B 2.9544 no 2_655
H64C H39A 2.0967 no 3_675
H64C H39B 2.6042 no 3_675
H64C H39C 3.3676 no 3_675
H63C O4 3.5917 no 2_654
H63C N11 3.4125 no 2_655
H63C C27 3.3982 no .
H63C C30 3.3178 no .
H63C H14 3.5006 no .
H63C H30 2.7019 no .
H63C H39A 3.2656 no 3_675
H63C H39B 3.5882 no 3_675
H63D O3 2.7886 no 3_675
H63D O4 3.5218 no 2_654
H63D C39 3.1838 no 3_675
H63D H14 3.3964 no .
H63D H26B 3.3399 no .
H63D H26C 3.0737 no .
H63D H39A 2.9379 no 3_675
H63D H39B 2.6470 no 3_675
H64D N11 3.4260 no 2_655
H64D C58 3.4371 no 3_675
H64D C60 3.4200 no 3_675
H64D C74 2.9795 no 3_675
H64D H58 2.6137 no 3_675
H64D H60 3.0934 no 3_675
H64D H73C 3.2751 no 3_675
H64D H74A 3.3961 no 3_675
H64D H74C 2.1015 no 3_675
H64E O2 3.5535 no 3_675
H64E N11 2.7107 no 2_655
H64E C39 3.2944 no 3_675
H64E C60 3.5263 no 3_675
H64E C74 3.0605 no 3_675
H64E H60 3.0082 no 3_675
H64E H74A 3.0267 no 3_675
H64E H74C 2.4383 no 3_675
H64E H39A 2.5314 no 3_675
H64E H39B 3.5244 no 3_675
H64F O2 3.0366 no 3_675
H64F O3 3.0081 no 3_675
H64F C36 3.4656 no 3_675
H64F C38 2.9211 no 3_675
H64F C39 3.2221 no 3_675
H64F C60 3.3165 no 3_675
H64F C74 3.4805 no 3_675
H64F H36A 2.8037 no 3_675
H64F H36B 3.5959 no 3_675
H64F H58 2.7900 no 3_675
H64F H60 2.5867 no 3_675
H64F H73C 3.4475 no 3_675
H64F H74C 2.9031 no 3_675
H64F H39A 2.8616 no 3_675
H64F H39B 3.2496 no 3_675
H21A H24A 3.4935 no 3_665
H21A H75B 2.5100 no .
H21A O6 3.2341 no .
H21A C75 3.4343 no .
H35A N11 2.6305 no .
H35A C24 3.1027 no 3_665
H35A C74 3.4757 no 2_754
H35A C80 2.8909 no .
H35A H24A 2.9141 no 3_665
H35A H24B 2.4189 no 3_665
H35A H74A 2.5826 no 2_754
H35A H76A 3.5607 no 2_754
H35B N11 2.5532 no .
H35B C39 3.4112 no 2_754
H35B C80 3.0956 no .
H35B H74A 3.3530 no 2_754
H35B H63B 3.5992 no 3_664
H35B H64C 2.9544 no 3_664
H35B H39A 2.5151 no 2_754
H35C N11 1.8745 no .
H35C C79 2.7240 no .
H35C C80 1.8221 no .
H35C H24B 3.3189 no 3_665
H35C H79A 2.7161 no .
H35C H79B 3.0199 no .
H35C H79C 3.5514 no .
H21B N6 3.3326 no .
H21B C58 3.2021 no .
H21B C59 2.9259 no .
H21B C60 3.2930 no .
H21B C61 3.5621 no .
H21B H58 3.4002 no .
H21B H60 2.9276 no .
H21B H75A 3.4864 no .
H21B H75B 2.1269 no .
H21B C75 3.0453 no .
H35D C24 3.1820 no 3_665
H35D H24A 2.4021 no 3_665
H35D H24B 3.1130 no 3_665
H35D H26A 3.5421 no 3_665
H35D H75A 2.9579 no .
H35D H75B 2.2037 no .
H35D O6 2.2221 no .
H35D C75 2.9561 no .
H35D C77 3.3564 no .
H35E N11 3.5937 no .
H35E H24A 3.2422 no 3_665
H35E H24B 3.1948 no 3_665
H35E H74A 3.2422 no 2_754
H35E H75B 3.5544 no .
H35E O6 3.1827 no .
H35E H76A 3.1732 no 2_754
H35F N11 3.2448 no .
H35F C24 3.1215 no 3_665
H35F C79 3.3777 no .
H35F C80 2.9929 no .
H35F H24A 2.6891 no 3_665
H35F H24B 2.7563 no 3_665
H35F H75B 3.4647 no .
H35F H79A 3.3094 no .
H35F H79B 3.2115 no .
C78 H37B 3.2735 no 3_775
C78 H42A 3.2974 no 2_754
C78 H42B 3.0106 no 2_754
C78 H61 3.4224 no 2_754
C78 H75A 3.2344 no 2_754
C78 H39B 3.0014 no 3_775
C78 H39C 3.5770 no 3_775
C78 H76B 2.1771 no 2_754
H39A O4 3.2460 no 3_774
H39A C35 3.4595 no 3_775
H39A C63 3.2909 no 2_764
H39A C64 2.7363 no 2_764
H39A C263 3.2520 no 2_764
H39A C264 2.9745 no 2_764
H39A H3A 3.3278 no 3_775
H39A H22 2.6788 no 3_775
H39A H37B 3.3995 no 3_775
H39A H63A 3.0969 no 2_764
H39A H63B 3.2998 no 2_764
H39A H64A 3.5833 no 2_764
H39A H64B 2.7391 no 2_764
H39A H64C 2.0967 no 2_764
H39A H63C 3.2656 no 2_764
H39A H63D 2.9379 no 2_764
H39A H64E 2.5314 no 2_764
H39A H64F 2.8616 no 2_764
H39A H35B 2.5151 no 3_775
H39B O4 2.8698 no 3_774
H39B C42 3.2998 no 3_774
H39B C43 3.4624 no 3_774
H39B C63 3.4850 no 2_764
H39B C64 2.7941 no 2_764
H39B C263 3.3758 no 2_764
H39B C264 3.5739 no 2_764
H39B H3A 3.4225 no 3_775
H39B H42A 3.1375 no 3_774
H39B H42B 2.9223 no 3_774
H39B O5 3.3435 no 2_754
H39B H63A 3.0892 no 2_764
H39B H64B 2.2568 no 2_764
H39B H64C 2.6042 no 2_764
H39B H63C 3.5882 no 2_764
H39B H63D 2.6470 no 2_764
H39B H64E 3.5244 no 2_764
H39B H64F 3.2496 no 2_764
H39B C78 3.0014 no 2_754
H39B H78B 2.1306 no 2_754
H39B H78C 3.4408 no 2_754
H39C O4 3.2875 no 3_774
H39C C3 3.3486 no 3_775
H39C H3A 2.4589 no 3_775
H39C H3B 3.5079 no 3_775
H39C H22 2.7545 no 3_775
H39C H36B 3.4007 no 3_775
H39C H37B 3.1127 no 3_775
H39C H42A 3.2922 no 3_774
H39C H64B 3.5871 no 2_764
H39C H64C 3.3676 no 2_764
H39C C78 3.5770 no 2_754
H39C H78B 2.8162 no 2_754
H79A N4 3.3370 no .
H79A N5 3.4586 no 3_664
H79A C17 3.0933 no .
H79A C18 2.7950 no .
H79A C19 2.8176 no .
H79A C20 3.4832 no .
H79A C32 3.2769 no 3_664
H79A C34 3.5775 no .
H79A H19 2.9537 no .
H79A H32 3.2200 no 3_664
H79A H34B 3.0574 no .
H79A H35C 2.7161 no .
H79A H35F 3.3094 no .
H79B N3 3.2585 no 3_665
H79B C9 3.2615 no 3_665
H79B C10 2.8589 no 3_665
H79B C11 2.9904 no 3_665
H79B C12 3.3955 no 3_665
H79B C13 3.5623 no 3_665
H79B C19 3.5073 no .
H79B C32 3.4603 no 2_654
H79B C34 3.4647 no .
H79B H9 3.4477 no 3_665
H79B H19 3.1989 no .
H79B H24B 3.3820 no 3_665
H79B H32 3.4521 no 2_654
H79B H34B 2.6338 no .
H79B H35C 3.0199 no .
H79B H35F 3.2115 no .
H79C N5 3.3697 no 2_654
H79C C29 3.2384 no 2_654
H79C C30 3.5432 no 2_654
H79C C31 3.5913 no 2_654
H79C C32 3.1059 no 2_654
H79C C33 3.0410 no 2_654
H79C C62 2.8551 no 3_664
H79C H32 3.4970 no 2_654
H79C H33 3.4017 no 2_654
H79C H62A 2.7283 no 3_664
H79C H62B 2.7373 no 3_664
H79C H62C 2.6117 no 3_664
H79C H35C 3.5514 no .
H76A O2 3.3662 no .
H76A C37 3.4716 no 3_775
H76A H37A 3.2782 no 3_775
H76A H37B 2.8272 no 3_775
H76A H35A 3.5607 no 3_775
H76A H35E 3.1732 no 3_775
H76A H78A 2.9877 no 3_775
H76A H78C 3.5190 no 3_775
H76B H37A 3.2971 no 3_775
H76B H37B 3.3655 no 3_775
H76B O5 3.1560 no 3_775
H76B O6 2.8883 no 3_775
H76B C77 3.4379 no 3_775
H76B C78 2.1771 no 3_775
H76B H78A 1.6512 no 3_775
H76B H78B 2.8779 no 3_775
H76B H78C 1.9616 no 3_775
H78A O3 3.3998 no 3_775
H78A C42 3.5499 no 2_754
H78A C61 3.2826 no 2_754
H78A H25C 3.3059 no 3_665
H78A H42A 3.1212 no 2_754
H78A H42B 3.1283 no 2_754
H78A H61 2.6304 no 2_754
H78A H75A 3.0247 no 2_754
H78A C75 3.1283 no 2_754
H78A C76 2.5710 no 2_754
H78A H76A 2.9877 no 2_754
H78A H76B 1.6512 no 2_754
H78B O2 2.9646 no 3_775
H78B O3 2.1001 no 3_775
H78B C38 2.6950 no 3_775
H78B C39 2.7227 no 3_775
H78B C42 2.9179 no 2_754
H78B H42A 2.6300 no 2_754
H78B H42B 2.3452 no 2_754
H78B H61 3.5424 no 2_754
H78B H75A 3.3248 no 2_754
H78B H39B 2.1306 no 3_775
H78B H39C 2.8162 no 3_775
H78B H76B 2.8779 no 2_754
H78C O3 2.4070 no 3_775
H78C C38 3.1669 no 3_775
H78C H26B 3.3401 no 1_655
H78C H37B 3.2797 no 3_775
H78C H42B 3.1206 no 2_754
H78C H75A 2.8332 no 2_754
H78C C75 3.2564 no 2_754
H78C C76 2.7466 no 2_754
H78C C77 3.2088 no 2_754
H78C H39B 3.4408 no 3_775
H78C H76A 3.5190 no 2_754
H78C H76B 1.9616 no 2_754

loop_
_geom_torsion_atom_site_label_1
_geom_torsion_atom_site_label_2
_geom_torsion_atom_site_label_3
_geom_torsion_atom_site_label_4
_geom_torsion
_geom_torsion_publ_flag
_geom_torsion_site_symmetry_1
_geom_torsion_site_symmetry_3
_geom_torsion_site_symmetry_4
N1 Zn1 N2 C6 14.1(19) no . . .
N1 Zn1 N2 C8 177(2) no . . .
N2 Zn1 N1 C1 -17(3) no . . .
N2 Zn1 N1 C20 179(2) no . . .
N1 Zn1 N4 C15 179(2) no . . .
N1 Zn1 N4 C18 -11(2) no . . .
N4 Zn1 N1 C1 179(3) no . . .
N4 Zn1 N1 C20 15(2) no . . .
N1 Zn1 N5 C31 -45.6(19) no . 3_664 3_664
N1 Zn1 N5 C32 135.9(19) no . 3_664 3_664
N5 Zn1 N1 C1 79(3) no 3_664 . .
N5 Zn1 N1 C20 -85(2) no 3_664 . .
N2 Zn1 N3 C10 9(2) no . . .
N2 Zn1 N3 C13 -174.2(19) no . . .
N3 Zn1 N2 C6 -178.2(18) no . . .
N3 Zn1 N2 C8 -15(2) no . . .
N2 Zn1 N5 C31 42(2) no . 3_664 3_664
N2 Zn1 N5 C32 -136.8(19) no . 3_664 3_664
N5 Zn1 N2 C6 -77.8(19) no 3_664 . .
N5 Zn1 N2 C8 85(2) no 3_664 . .
N3 Zn1 N4 C15 12(2) no . . .
N3 Zn1 N4 C18 -177.6(19) no . . .
N4 Zn1 N3 C10 173.4(19) no . . .
N4 Zn1 N3 C13 -10.3(19) no . . .
N3 Zn1 N5 C31 131.0(18) no . 3_664 3_664
N3 Zn1 N5 C32 -47(2) no . 3_664 3_664
N5 Zn1 N3 C10 -86(2) no 3_664 . .
N5 Zn1 N3 C13 90.1(19) no 3_664 . .
N4 Zn1 N5 C31 -136.3(18) no . 3_664 3_664
N4 Zn1 N5 C32 45(2) no . 3_664 3_664
N5 Zn1 N4 C15 -89(2) no 3_664 . .
N5 Zn1 N4 C18 81.5(19) no 3_664 . .
N6 Zn2 N7 C45 13(2) no . . .
N6 Zn2 N7 C47 179(2) no . . .
N7 Zn2 N6 C40 -15(2) no . . .
N7 Zn2 N6 C59 -175.2(19) no . . .
N6 Zn2 N9 C54 174.4(19) no . . .
N6 Zn2 N9 C57 -16(2) no . . .
N9 Zn2 N6 C40 -177(2) no . . .
N9 Zn2 N6 C59 22.2(18) no . . .
N6 Zn2 N10 C70 -59.4(16) no . 2_765 2_765
N6 Zn2 N10 C71 118.2(17) no . 2_765 2_765
N10 Zn2 N6 C40 84(2) no 2_765 . .
N10 Zn2 N6 C59 -76.4(19) no 2_765 . .
N7 Zn2 N8 C49 17(2) no . . .
N7 Zn2 N8 C52 -176.5(19) no . . .
N8 Zn2 N7 C45 178(2) no . . .
N8 Zn2 N7 C47 -16(2) no . . .
N7 Zn2 N10 C70 28.0(17) no . 2_765 2_765
N7 Zn2 N10 C71 -154.4(18) no . 2_765 2_765
N10 Zn2 N7 C45 -78(2) no 2_765 . .
N10 Zn2 N7 C47 89(2) no 2_765 . .
N8 Zn2 N9 C54 10.2(19) no . . .
N8 Zn2 N9 C57 180(2) no . . .
N9 Zn2 N8 C49 180(2) no . . .
N9 Zn2 N8 C52 -14.0(19) no . . .
N8 Zn2 N10 C70 116.9(15) no . 2_765 2_765
N8 Zn2 N10 C71 -65.6(19) no . 2_765 2_765
N10 Zn2 N8 C49 -81(2) no 2_765 . .
N10 Zn2 N8 C52 85(2) no 2_765 . .
N9 Zn2 N10 C70 -149.7(16) no . 2_765 2_765
N9 Zn2 N10 C71 27.8(19) no . 2_765 2_765
N10 Zn2 N9 C54 -94.9(18) no 2_765 . .
N10 Zn2 N9 C57 75(2) no 2_765 . .
C39 O2 C38 O3 -0.1 no . . .
C39 O2 C38 C37 179.9 no . . .
Zn1 N1 C1 C2 12(5) no . . .
Zn1 N1 C1 C22 -165.2(18) no . . .
Zn1 N1 C20 C19 -13(5) no . . .
Zn1 N1 C20 C21 147.0 no . . .
Zn1 N1 C20 C221 179.8 no . . .
C1 N1 C20 C19 180(3) no . . .
C1 N1 C20 C21 -19.8 no . . .
C1 N1 C20 C221 13.0 no . . .
C20 N1 C1 C2 178(3) no . . .
C20 N1 C1 C22 0(4) no . . .
Zn1 N2 C6 C2 -10(5) no . . .
Zn1 N2 C6 C5 163.1(17) no . . .
Zn1 N2 C8 C7 -163.1(17) no . . .
Zn1 N2 C8 C9 14(4) no . . .
C6 N2 C8 C7 2(3) no . . .
C6 N2 C8 C9 179(3) no . . .
C8 N2 C6 C2 -176(3) no . . .
C8 N2 C6 C5 -3(3) no . . .
Zn1 N3 C10 C9 -2(4) no . . .
Zn1 N3 C10 C11 175.3(15) no . . .
Zn1 N3 C13 C12 -173.9(14) no . . .
Zn1 N3 C13 C14 5(4) no . . .
C10 N3 C13 C12 3(3) no . . .
C10 N3 C13 C14 -178(2) no . . .
C13 N3 C10 C9 -179(2) no . . .
C13 N3 C10 C11 -2(3) no . . .
Zn1 N4 C15 C14 -9(4) no . . .
Zn1 N4 C15 C16 170.8(15) no . . .
Zn1 N4 C18 C17 -168.9(15) no . . .
Zn1 N4 C18 C19 4(4) no . . .
C15 N4 C18 C17 3(3) no . . .
C15 N4 C18 C19 176(3) no . . .
C18 N4 C15 C14 179(2) no . . .
C18 N4 C15 C16 -1(3) no . . .
Zn1 N5 C31 C30 -171(2) no 2_655 . .
Zn1 N5 C32 C33 172(2) no 2_655 . .
C31 N5 C32 C33 -6(5) no . . .
C32 N5 C31 C30 8(5) no . . .
Zn2 N6 C40 C41 12(5) no . . .
Zn2 N6 C40 C61 -168.3(16) no . . .
Zn2 N6 C59 C58 -19(4) no . . .
Zn2 N6 C59 C60 156.7(19) no . . .
C40 N6 C59 C58 178(3) no . . .
C40 N6 C59 C60 -7(4) no . . .
C59 N6 C40 C41 174(3) no . . .
C59 N6 C40 C61 -6(4) no . . .
Zn2 N7 C45 C41 -10(5) no . . .
Zn2 N7 C45 C44 167.8(17) no . . .
Zn2 N7 C47 C46 -166.7(17) no . . .
Zn2 N7 C47 C48 8(4) no . . .
C45 N7 C47 C46 2(3) no . . .
C45 N7 C47 C48 177(3) no . . .
C47 N7 C45 C41 -180(3) no . . .
C47 N7 C45 C44 -2(3) no . . .
Zn2 N8 C49 C48 -12(5) no . . .
Zn2 N8 C49 C50 158.3 no . . .
Zn2 N8 C49 C250 179.1 no . . .
Zn2 N8 C52 C51 -170.0(14) no . . .
Zn2 N8 C52 C53 12(3) no . . .
C49 N8 C52 C51 -1(3) no . . .
C49 N8 C52 C53 -179(2) no . . .
C52 N8 C49 C48 180(3) no . . .
C52 N8 C49 C50 -10.2 no . . .
C52 N8 C49 C250 10.7 no . . .
Zn2 N9 C54 C53 -5(4) no . . .
Zn2 N9 C54 C55 171.1(15) no . . .
Zn2 N9 C57 C56 -173.0(17) no . . .
Zn2 N9 C57 C58 6(4) no . . .
C54 N9 C57 C56 -2(3) no . . .
C54 N9 C57 C58 176(3) no . . .
C57 N9 C54 C53 -176(3) no . . .
C57 N9 C54 C55 0(3) no . . .
Zn2 N10 C70 C69 179.8(18) no 3_674 . .
Zn2 N10 C71 C72 -178.6(18) no 3_674 . .
C70 N10 C71 C72 -1(4) no . . .
C71 N10 C70 C69 2(4) no . . .
N1 C1 C2 C3 -174(3) no . . .
N1 C1 C2 C6 -0(5) no . . .
N1 C1 C22 C21 20.7 no . . .
N1 C1 C22 C36 -127(3) no . . .
N1 C1 C22 C221 -13.5 no . . .
C2 C1 C22 C21 -156.5 no . . .
C2 C1 C22 C36 56(4) no . . .
C2 C1 C22 C221 169.3 no . . .
C22 C1 C2 C3 3(5) no . . .
C22 C1 C2 C6 177(3) no . . .
C1 C2 C3 C4 175(3) no . . .
C1 C2 C6 N2 -2(6) no . . .
C1 C2 C6 C5 -174(3) no . . .
C3 C2 C6 N2 174(3) no . . .
C3 C2 C6 C5 1(4) no . . .
C6 C2 C3 C4 -0(3) no . . .
C2 C3 C4 O1 -178(3) no . . .
C2 C3 C4 C5 -0(3) no . . .
O1 C4 C5 C6 179(3) no . . .
O1 C4 C5 C7 0(7) no . . .
C3 C4 C5 C6 1(3) no . . .
C3 C4 C5 C7 -177(4) no . . .
C4 C5 C6 N2 -176(2) no . . .
C4 C5 C6 C2 -1(3) no . . .
C4 C5 C7 C8 177(4) no . . .
C4 C5 C7 C23 0(8) no . . .
C6 C5 C7 C8 -2(3) no . . .
C6 C5 C7 C23 -178(3) no . . .
C7 C5 C6 N2 3(4) no . . .
C7 C5 C6 C2 178(3) no . . .
C5 C7 C8 N2 -0(3) no . . .
C5 C7 C8 C9 -177(3) no . . .
C23 C7 C8 N2 177(3) no . . .
C23 C7 C8 C9 -0(5) no . . .
N2 C8 C9 C10 -1(5) no . . .
C7 C8 C9 C10 175(3) no . . .
C8 C9 C10 N3 -5(5) no . . .
C8 C9 C10 C11 178(3) no . . .
N3 C10 C11 C12 -1(3) no . . .
N3 C10 C11 C24 174(2) no . . .
C9 C10 C11 C12 177(2) no . . .
C9 C10 C11 C24 -8(4) no . . .
C10 C11 C12 C13 2(3) no . . .
C10 C11 C12 C26 177(2) no . . .
C10 C11 C24 C25 -77(3) no . . .
C12 C11 C24 C25 97(3) no . . .
C24 C11 C12 C13 -172(2) no . . .
C24 C11 C12 C26 2(4) no . . .
C11 C12 C13 N3 -4(3) no . . .
C11 C12 C13 C14 178(2) no . . .
C26 C12 C13 N3 -178(2) no . . .
C26 C12 C13 C14 3(4) no . . .
N3 C13 C14 C15 3(5) no . . .
C12 C13 C14 C15 -178(2) no . . .
C13 C14 C15 N4 -1(5) no . . .
C13 C14 C15 C16 179(3) no . . .
N4 C15 C16 C17 -1(3) no . . .
N4 C15 C16 C27 179(2) no . . .
C14 C15 C16 C17 179(3) no . . .
C14 C15 C16 C27 -2(4) no . . .
C15 C16 C17 C18 3(3) no . . .
C15 C16 C17 C34 177(3) no . . .
C15 C16 C27 C28 179(2) no . . .
C17 C16 C27 C28 -1(5) no . . .
C27 C16 C17 C18 -177(3) no . . .
C27 C16 C17 C34 -2(5) no . . .
C16 C17 C18 N4 -4(4) no . . .
C16 C17 C18 C19 -177(3) no . . .
C34 C17 C18 N4 -179(3) no . . .
C34 C17 C18 C19 8(5) no . . .
N4 C18 C19 C20 4(6) no . . .
C17 C18 C19 C20 176(3) no . . .
C18 C19 C20 N1 2(7) no . . .
C18 C19 C20 C21 -156.7 no . . .
C18 C19 C20 C221 167.6 no . . .
N1 C20 C21 C22 29.9 no . . .
N1 C20 C21 C35 -97.3 no . . .
N1 C20 C221 C22 -20.7 no . . .
N1 C20 C221 C235 -139.7 no . . .
C19 C20 C21 C22 -168.6 no . . .
C19 C20 C21 C35 64.2 no . . .
C19 C20 C221 C22 171.7 no . . .
C19 C20 C221 C235 52.7 no . . .
C21 C20 C221 C22 74.6 no . . .
C21 C20 C221 C235 -44.4 no . . .
C221 C20 C21 C22 -66.9 no . . .
C221 C20 C21 C35 165.9 no . . .
C20 C21 C22 C1 -26.4 no . . .
C20 C21 C22 C36 113.4 no . . .
C20 C21 C22 C221 64.1 no . . .
C35 C21 C22 C1 100.7 no . . .
C35 C21 C22 C36 -119.5 no . . .
C35 C21 C22 C221 -168.8 no . . .
C1 C22 C36 C37 -175(3) no . . .
C1 C22 C221 C20 18.3 no . . .
C1 C22 C221 C235 133.1 no . . .
C21 C22 C36 C37 47.6 no . . .
C21 C22 C221 C20 -79.4 no . . .
C21 C22 C221 C235 35.4 no . . .
C36 C22 C221 C20 137.5 no . . .
C36 C22 C221 C235 -107.7 no . . .
C221 C22 C36 C37 73.1 no . . .
C16 C27 C28 C29 -178(3) no . . .
C27 C28 C29 C30 -6(5) no . . .
C27 C28 C29 C33 177(3) no . . .
C28 C29 C30 C31 -180(2) no . . .
C28 C29 C33 C32 -179(3) no . . .
C30 C29 C33 C32 5(5) no . . .
C33 C29 C30 C31 -3(4) no . . .
C29 C30 C31 N5 -4(5) no . . .
N5 C32 C33 C29 0(6) no . . .
C22 C36 C37 C38 -177.2 no . . .
C36 C37 C38 O2 125.1 no . . .
C36 C37 C38 O3 -54.9 no . . .
N6 C40 C41 C42 -176(3) no . . .
N6 C40 C41 C45 -3(5) no . . .
N6 C40 C61 C60 16(3) no . . .
N6 C40 C61 C75 -104(3) no . . .
C41 C40 C61 C60 -165(3) no . . .
C41 C40 C61 C75 75(4) no . . .
C61 C40 C41 C42 4(6) no . . .
C61 C40 C41 C45 178(3) no . . .
C40 C41 C42 C43 176(4) no . . .
C40 C41 C45 N7 2(6) no . . .
C40 C41 C45 C44 -176(3) no . . .
C42 C41 C45 N7 177(3) no . . .
C42 C41 C45 C44 -1(4) no . . .
C45 C41 C42 C43 2(3) no . . .
C41 C42 C43 O4 -178(3) no . . .
C41 C42 C43 C44 -1(3) no . . .
O4 C43 C44 C45 177(3) no . . .
O4 C43 C44 C46 -1(8) no . . .
C42 C43 C44 C45 0(4) no . . .
C42 C43 C44 C46 -178(5) no . . .
C43 C44 C45 N7 -178(3) no . . .
C43 C44 C45 C41 1(4) no . . .
C43 C44 C46 C47 178(5) no . . .
C43 C44 C46 C62 -2(8) no . . .
C45 C44 C46 C47 0(4) no . . .
C45 C44 C46 C62 -180(3) no . . .
C46 C44 C45 N7 1(4) no . . .
C46 C44 C45 C41 180(3) no . . .
C44 C46 C47 N7 -1(4) no . . .
C44 C46 C47 C48 -175(3) no . . .
C62 C46 C47 N7 179(3) no . . .
C62 C46 C47 C48 5(6) no . . .
N7 C47 C48 C49 5(5) no . . .
C46 C47 C48 C49 179(3) no . . .
C47 C48 C49 N8 -3(6) no . . .
C47 C48 C49 C50 -171.5 no . . .
C47 C48 C49 C250 164.3 no . . .
N8 C49 C50 C51 17.7 no . . .
N8 C49 C50 C63 175.2 no . . .
N8 C49 C250 C51 -15.6 no . . .
N8 C49 C250 C263 -179.7 no . . .
C48 C49 C50 C51 -172.8 no . . .
C48 C49 C50 C63 -15.3 no . . .
C48 C49 C250 C51 175.2 no . . .
C48 C49 C250 C263 11.1 no . . .
C49 C50 C51 C52 -17.5 no . . .
C49 C50 C51 C65 178.5 no . . .
C49 C50 C51 C250 75.5 no . . .
C49 C50 C63 C64 -70.7 no . . .
C51 C50 C63 C64 82.9 no . . .
C63 C50 C51 C52 -176.2 no . . .
C63 C50 C51 C65 19.8 no . . .
C63 C50 C51 C250 -83.3 no . . .
C50 C51 C52 N8 12.5 no . . .
C50 C51 C52 C53 -169.7 no . . .
C50 C51 C250 C49 -78.8 no . . .
C50 C51 C250 C263 85.6 no . . .
C65 C51 C52 N8 177(3) no . . .
C65 C51 C52 C53 -6(5) no . . .
C52 C51 C250 C49 14.0 no . . .
C52 C51 C250 C263 178.3 no . . .
C250 C51 C52 N8 -8.6 no . . .
C250 C51 C52 C53 169.2 no . . .
C65 C51 C250 C49 -171.3 no . . .
C65 C51 C250 C263 -6.9 no . . .
N8 C52 C53 C54 -2(4) no . . .
C51 C52 C53 C54 -179(3) no . . .
C52 C53 C54 N9 -2(5) no . . .
C52 C53 C54 C55 -177(2) no . . .
N9 C54 C55 C56 2(3) no . . .
N9 C54 C55 C66 -178(2) no . . .
C53 C54 C55 C56 178(3) no . . .
C53 C54 C55 C66 -2(5) no . . .
C54 C55 C56 C57 -3(3) no . . .
C54 C55 C56 C73 -176(3) no . . .
C54 C55 C66 C67 -176(3) no . . .
C56 C55 C66 C67 5(5) no . . .
C66 C55 C56 C57 176(3) no . . .
C66 C55 C56 C73 3(5) no . . .
C55 C56 C57 N9 3(4) no . . .
C55 C56 C57 C58 -175(3) no . . .
C73 C56 C57 N9 177(3) no . . .
C73 C56 C57 C58 -2(6) no . . .
N9 C57 C58 C59 8(6) no . . .
C56 C57 C58 C59 -174(3) no . . .
C57 C58 C59 N6 1(7) no . . .
C57 C58 C59 C60 -174(4) no . . .
N6 C59 C60 C61 16(4) no . . .
N6 C59 C60 C74 -103(3) no . . .
C58 C59 C60 C61 -168(3) no . . .
C58 C59 C60 C74 72(4) no . . .
C59 C60 C61 C40 -18(3) no . . .
C59 C60 C61 C75 98(3) no . . .
C74 C60 C61 C40 102(3) no . . .
C74 C60 C61 C75 -142(3) no . . .
C40 C61 C75 C76 -161(3) no . . .
C60 C61 C75 C76 86(4) no . . .
C55 C66 C67 C68 -172(3) no . . .
C66 C67 C68 C69 8(4) no . . .
C66 C67 C68 C72 -169(2) no . . .
C67 C68 C69 C70 176(3) no . . .
C67 C68 C72 C71 -176(2) no . . .
C69 C68 C72 C71 7(4) no . . .
C72 C68 C69 C70 -6(5) no . . .
C68 C69 C70 N10 2(5) no . . .
N10 C71 C72 C68 -4(5) no . . .
C49 C250 C263 C264 74.3 no . . .
C51 C250 C263 C264 -86.3 no . . .
C78 O5 C77 O6 -0.0 no . . .
C78 O5 C77 C76 180.0 no . . .
C61 C75 C76 C77 -163.8 no . . .
C75 C76 C77 O5 173.8 no . . .
C75 C76 C77 O6 -6.2 no . . .
